data_4306848
loop_
_publ_author_name
'Akira Tsuboyama'
'Katsuaki Kuge'
'Manabu Furugori'
'Shinjiro Okada'
'Mikio Hoshino'
'Kazunori Ueno'

_publ_contact_author_email tsuboyama.akira@canon.co.jp
_publ_contact_author_fax 'ENTER FAX NUMBER'
_publ_contact_author_name 'Akira Tsuboyama'
_publ_contact_author_phone +81-3-3758-2111
_publ_section_title
;
Photophysical Properties of Highly Luminescent Copper(I) Halide Complexes
Chelated with 1,2-Bis(diphenylphosphino)benzene
;
_journal_name_full 'Inorganic Chemistry'
_journal_page_first 1992
_journal_page_last 2001
_journal_paper_doi 10.1021/ic0608086
_journal_volume 46
_journal_year 2007
_chemical_formula_moiety 'C60 H48 Cu2 I2 P4 '
_chemical_formula_sum 'C60 H48 Cu2 I2 P4'
_chemical_formula_weight 1273.84
_space_group_IT_number 4
_symmetry_cell_setting monoclinic
_symmetry_Int_Tables_number 4
_symmetry_space_group_name_Hall 'P 2yb'
_symmetry_space_group_name_H-M 'P 1 21 1'
_audit_creation_date 2004-04-08
_audit_creation_method 'by CrystalStructure 3.6.0'
_cell_angle_alpha 90
_cell_angle_beta 98.29(4)
_cell_angle_gamma 90
_cell_formula_units_Z 4
_cell_length_a 11.61(1)
_cell_length_b 19.11(3)
_cell_length_c 24.36(2)
_cell_measurement_reflns_used 34529
_cell_measurement_temperature 296.1
_cell_measurement_theta_max 27.5
_cell_measurement_theta_min 3.1
_cell_volume 5348(11)
_computing_cell_refinement PROCESS-AUTO
_computing_data_collection PROCESS-AUTO
_computing_data_reduction CrystalStructure
_computing_publication_material 'CrystalStructure 3.6.0'
_computing_structure_refinement CRYSTALS
_computing_structure_solution 'DIRDIF99 (PATTY)'
_diffrn_detector_area_resol_mean 10.00
_diffrn_measured_fraction_theta_full 0.9753
_diffrn_measured_fraction_theta_max 0.9753
_diffrn_measurement_device_type 'Rigaku RAXIS-RAPID'
_diffrn_measurement_method \w
_diffrn_radiation_type 'Mo K\a'
_diffrn_radiation_wavelength 0.7107
_diffrn_reflns_av_R_equivalents 0.047
_diffrn_reflns_limit_h_max 14
_diffrn_reflns_limit_h_min -15
_diffrn_reflns_limit_k_max 24
_diffrn_reflns_limit_k_min -24
_diffrn_reflns_limit_l_max 31
_diffrn_reflns_limit_l_min -31
_diffrn_reflns_number 46171
_diffrn_reflns_theta_full 27.47
_diffrn_reflns_theta_max 27.47
_exptl_absorpt_coefficient_mu 2.109
_exptl_absorpt_correction_T_max 0.810
_exptl_absorpt_correction_T_min 0.455
_exptl_absorpt_correction_type multi-scan
_exptl_absorpt_process_details
;
    Higashi, T. (1995). Program for Absorption Correction.
    Rigaku Corporation, Tokyo, Japan.
;
_exptl_crystal_colour yellow
_exptl_crystal_density_diffrn 1.583
_exptl_crystal_density_method 'not measured'
_exptl_crystal_description block
_exptl_crystal_F_000 2528.00
_exptl_crystal_size_max 0.30
_exptl_crystal_size_mid 0.20
_exptl_crystal_size_min 0.10
_refine_diff_density_max 1.56
_refine_diff_density_min -1.41
_refine_ls_extinction_method none
_refine_ls_goodness_of_fit_ref 1.004
_refine_ls_hydrogen_treatment refall
_refine_ls_number_parameters 1321
_refine_ls_number_reflns 21811
_refine_ls_R_factor_gt 0.0320
_refine_ls_shift/su_max 0.0000
_refine_ls_structure_factor_coef Fsqd
_refine_ls_weighting_details 'w = 1/[0.0001Fo^2^ + 0.3000\s(Fo^2^)]/(4Fo^2^)'
_refine_ls_weighting_scheme calc
_refine_ls_wR_factor_ref 0.0670
_reflns_number_gt 10620
_reflns_number_total 21811
_reflns_threshold_expression F^2^>2.0\s(F^2^)
_cod_data_source_file ic0608086si20060511_082813.cif
_cod_data_source_block '_040407'
_cod_original_cell_volume 5346(10)
_cod_original_formula_sum 'C60 H48 Cu2 I2 P4 '
_cod_database_code 4306848

loop_
_symmetry_equiv_pos_site_id
_symmetry_equiv_pos_as_xyz
1 +X,+Y,+Z
2 -X,1/2+Y,-Z

loop_
_atom_site_label
_atom_site_type_symbol
_atom_site_fract_x
_atom_site_fract_y
_atom_site_fract_z
_atom_site_U_iso_or_equiv
_atom_site_adp_type
_atom_site_occupancy
_atom_site_symmetry_multiplicity
_atom_site_calc_flag
_atom_site_refinement_flags
_atom_site_disorder_assembly
_atom_site_disorder_group
I(1) I 0.63116(3) 0.05988(4) 0.58306(1) 0.0489(1) Uani 1.00 1 d . . .
I(2) I 0.91602(3) 0.03742(4) 0.48962(1) 0.0505(1) Uani 1.00 1 d . . .
I(3) I 0.61388(3) 1.03519(4) 0.08777(1) 0.0464(1) Uani 1.00 1 d . . .
I(4) I 0.89330(4) 1.00029(4) -0.00921(2) 0.0580(2) Uani 1.00 1 d . . .
Cu(1) Cu 0.70107(6) 0.08832(5) 0.48815(3) 0.0442(2) Uani 1.00 1 d . . .
Cu(2) Cu 0.86097(6) 0.05769(5) 0.58796(3) 0.0478(2) Uani 1.00 1 d . . .
Cu(3) Cu 0.68204(5) 1.05682(5) -0.00876(2) 0.0420(2) Uani 1.00 1 d . . .
Cu(4) Cu 0.84260(6) 1.02502(5) 0.08858(3) 0.0444(2) Uani 1.00 1 d . . .
P(1) P 0.5859(1) 0.0527(1) 0.40916(6) 0.0427(5) Uani 1.00 1 d . . .
P(2) P 0.6997(1) 0.19781(9) 0.45151(6) 0.0433(5) Uani 1.00 1 d . . .
P(3) P 0.9343(1) -0.0123(1) 0.66095(6) 0.0542(6) Uani 1.00 1 d . . .
P(4) P 0.9469(1) 0.1486(1) 0.63886(6) 0.0457(5) Uani 1.00 1 d . . .
P(5) P 0.5727(1) 1.01963(9) -0.08905(6) 0.0417(5) Uani 1.00 1 d . . .
P(6) P 0.6782(1) 1.16675(9) -0.04448(6) 0.0395(5) Uani 1.00 1 d . . .
P(7) P 0.9013(1) 0.9473(1) 0.15814(6) 0.0446(5) Uani 1.00 1 d . . .
P(8) P 0.9371(1) 1.10819(9) 0.14463(6) 0.0445(5) Uani 1.00 1 d . . .
C(1) C 0.6721(5) 0.1800(3) 0.3760(2) 0.041(2) Uani 1.00 1 d . . .
C(2) C 0.7019(5) 0.2282(4) 0.3378(2) 0.053(2) Uani 1.00 1 d . . .
C(3) C 0.6798(6) 0.2144(4) 0.2812(3) 0.068(3) Uani 1.00 1 d . . .
C(4) C 0.6285(6) 0.1521(5) 0.2633(3) 0.070(3) Uani 1.00 1 d . . .
C(5) C 0.5998(5) 0.1041(4) 0.3005(3) 0.059(2) Uani 1.00 1 d . . .
C(6) C 0.6221(5) 0.1162(4) 0.3577(2) 0.044(2) Uani 1.00 1 d . . .
C(7) C 0.4299(5) 0.0632(3) 0.4103(2) 0.049(2) Uani 1.00 1 d . . .
C(8) C 0.3598(7) 0.1021(5) 0.3729(4) 0.129(4) Uani 1.00 1 d . . .
C(9) C 0.2406(8) 0.1055(6) 0.3754(5) 0.159(5) Uani 1.00 1 d . . .
C(10) C 0.1965(7) 0.0738(5) 0.4181(4) 0.107(4) Uani 1.00 1 d . . .
C(11) C 0.2655(7) 0.0368(5) 0.4552(3) 0.083(3) Uani 1.00 1 d . . .
C(12) C 0.3823(5) 0.0315(4) 0.4506(3) 0.069(2) Uani 1.00 1 d . . .
C(13) C 0.5954(5) -0.0321(3) 0.3758(2) 0.046(2) Uani 1.00 1 d . . .
C(14) C 0.5112(6) -0.0600(4) 0.3360(3) 0.074(3) Uani 1.00 1 d . . .
C(15) C 0.5268(7) -0.1245(5) 0.3127(3) 0.090(3) Uani 1.00 1 d . . .
C(16) C 0.6234(8) -0.1625(4) 0.3302(3) 0.077(3) Uani 1.00 1 d . . .
C(17) C 0.7071(6) -0.1369(4) 0.3704(3) 0.069(3) Uani 1.00 1 d . . .
C(18) C 0.6920(5) -0.0730(4) 0.3933(3) 0.052(2) Uani 1.00 1 d . . .
C(19) C 0.5819(5) 0.2566(3) 0.4612(2) 0.048(2) Uani 1.00 1 d . . .
C(20) C 0.5221(7) 0.2474(4) 0.5039(3) 0.087(3) Uani 1.00 1 d . . .
C(21) C 0.4340(8) 0.2933(6) 0.5127(4) 0.127(5) Uani 1.00 1 d . . .
C(22) C 0.4060(7) 0.3486(5) 0.4805(4) 0.094(4) Uani 1.00 1 d . . .
C(23) C 0.4672(9) 0.3588(5) 0.4379(3) 0.110(4) Uani 1.00 1 d . . .
C(24) C 0.5520(8) 0.3135(5) 0.4279(3) 0.113(4) Uani 1.00 1 d . . .
C(25) C 0.8296(6) 0.2519(3) 0.4596(2) 0.048(2) Uani 1.00 1 d . . .
C(26) C 0.9296(6) 0.2281(4) 0.4423(3) 0.066(3) Uani 1.00 1 d . . .
C(27) C 1.0323(6) 0.2662(5) 0.4513(3) 0.076(3) Uani 1.00 1 d . . .
C(28) C 1.0328(7) 0.3300(5) 0.4775(3) 0.079(3) Uani 1.00 1 d . . .
C(29) C 0.9348(8) 0.3537(4) 0.4945(3) 0.084(3) Uani 1.00 1 d . . .
C(30) C 0.8337(7) 0.3165(4) 0.4866(3) 0.073(3) Uani 1.00 1 d . . .
C(31) C 0.9260(5) 0.0472(4) 0.7189(2) 0.049(2) Uani 1.00 1 d . . .
C(32) C 0.9148(5) 0.0251(4) 0.7718(2) 0.055(2) Uani 1.00 1 d . . .
C(33) C 0.9116(5) 0.0721(4) 0.8150(2) 0.057(2) Uani 1.00 1 d . . .
C(34) C 0.9265(5) 0.1427(5) 0.8059(3) 0.062(3) Uani 1.00 1 d . . .
C(35) C 0.9393(5) 0.1662(4) 0.7529(2) 0.055(2) Uani 1.00 1 d . . .
C(36) C 0.9367(5) 0.1187(4) 0.7094(2) 0.047(2) Uani 1.00 1 d . . .
C(37) C 0.8649(7) -0.0912(4) 0.6792(3) 0.064(3) Uani 1.00 1 d . . .
C(38) C 0.9160(9) -0.1562(6) 0.6791(3) 0.101(4) Uani 1.00 1 d . . .
C(39) C 0.854(1) -0.2158(6) 0.6898(4) 0.129(5) Uani 1.00 1 d . . .
C(40) C 0.744(1) -0.2124(7) 0.6990(4) 0.128(5) Uani 1.00 1 d . . .
C(41) C 0.6908(8) -0.1489(6) 0.7003(4) 0.104(4) Uani 1.00 1 d . . .
C(42) C 0.7510(8) -0.0894(5) 0.6908(3) 0.087(3) Uani 1.00 1 d . . .
C(43) C 1.0901(6) -0.0324(4) 0.6686(3) 0.061(2) Uani 1.00 1 d . . .
C(44) C 1.1475(7) -0.0270(4) 0.6244(3) 0.078(3) Uani 1.00 1 d . . .
C(45) C 1.2652(8) -0.0395(5) 0.6279(4) 0.106(4) Uani 1.00 1 d . . .
C(46) C 1.3283(8) -0.0582(5) 0.6780(4) 0.103(4) Uani 1.00 1 d . . .
C(47) C 1.2718(8) -0.0633(5) 0.7229(4) 0.114(4) Uani 1.00 1 d . . .
C(48) C 1.1544(7) -0.0519(4) 0.7194(3) 0.088(3) Uani 1.00 1 d . . .
C(49) C 0.8933(6) 0.2376(4) 0.6368(2) 0.053(2) Uani 1.00 1 d . . .
C(50) C 0.9595(7) 0.2977(5) 0.6405(3) 0.074(3) Uani 1.00 1 d . . .
C(51) C 0.912(1) 0.3629(5) 0.6365(3) 0.094(4) Uani 1.00 1 d . . .
C(52) C 0.793(1) 0.3705(5) 0.6288(3) 0.106(4) Uani 1.00 1 d . . .
C(53) C 0.7250(9) 0.3129(6) 0.6248(4) 0.104(4) Uani 1.00 1 d . . .
C(54) C 0.7730(7) 0.2472(4) 0.6288(3) 0.076(3) Uani 1.00 1 d . . .
C(55) C 1.1022(6) 0.1560(4) 0.6368(3) 0.056(2) Uani 1.00 1 d . . .
C(56) C 1.1867(6) 0.1491(4) 0.6826(3) 0.072(3) Uani 1.00 1 d . . .
C(57) C 1.3033(7) 0.1479(4) 0.6776(4) 0.088(3) Uani 1.00 1 d . . .
C(58) C 1.3384(7) 0.1532(5) 0.6279(4) 0.096(4) Uani 1.00 1 d . . .
C(59) C 1.2577(8) 0.1617(5) 0.5818(4) 0.106(4) Uani 1.00 1 d . . .
C(60) C 1.1391(6) 0.1623(4) 0.5857(3) 0.078(3) Uani 1.00 1 d . . .
C(61) C 0.6052(5) 1.0854(3) -0.1391(2) 0.041(2) Uani 1.00 1 d . . .
C(62) C 0.5861(5) 1.0729(4) -0.1965(2) 0.056(2) Uani 1.00 1 d . . .
C(63) C 0.6091(6) 1.1244(5) -0.2332(3) 0.066(3) Uani 1.00 1 d . . .
C(64) C 0.6510(6) 1.1888(4) -0.2144(3) 0.060(3) Uani 1.00 1 d . . .
C(65) C 0.6724(5) 1.2012(3) -0.1583(2) 0.046(2) Uani 1.00 1 d . . .
C(66) C 0.6491(5) 1.1506(3) -0.1199(2) 0.038(2) Uani 1.00 1 d . . .
C(67) C 0.4155(5) 1.0243(3) -0.0911(2) 0.046(2) Uani 1.00 1 d . . .
C(68) C 0.3388(5) 1.0472(4) -0.1366(3) 0.067(2) Uani 1.00 1 d . . .
C(69) C 0.2207(5) 1.0495(4) -0.1349(3) 0.071(2) Uani 1.00 1 d . . .
C(70) C 0.1777(6) 1.0283(5) -0.0881(3) 0.088(3) Uani 1.00 1 d . . .
C(71) C 0.2505(6) 1.0073(5) -0.0430(3) 0.105(3) Uani 1.00 1 d . . .
C(72) C 0.3701(5) 1.0047(4) -0.0451(3) 0.079(3) Uani 1.00 1 d . . .
C(73) C 0.5938(6) 0.9368(3) -0.1232(2) 0.046(2) Uani 1.00 1 d . . .
C(74) C 0.5077(7) 0.8912(5) -0.1414(4) 0.100(4) Uani 1.00 1 d . . .
C(75) C 0.530(1) 0.8275(5) -0.1646(4) 0.129(5) Uani 1.00 1 d . . .
C(76) C 0.640(1) 0.8076(5) -0.1679(4) 0.104(4) Uani 1.00 1 d . . .
C(77) C 0.7257(8) 0.8510(5) -0.1491(4) 0.114(4) Uani 1.00 1 d . . .
C(78) C 0.7027(6) 0.9156(4) -0.1290(3) 0.089(3) Uani 1.00 1 d . . .
C(79) C 0.5638(5) 1.2267(3) -0.0329(2) 0.044(2) Uani 1.00 1 d . . .
C(80) C 0.5426(7) 1.2901(4) -0.0596(3) 0.075(3) Uani 1.00 1 d . . .
C(81) C 0.4558(8) 1.3353(4) -0.0488(3) 0.084(3) Uani 1.00 1 d . . .
C(82) C 0.3889(7) 1.3184(5) -0.0100(4) 0.088(3) Uani 1.00 1 d . . .
C(83) C 0.4054(8) 1.2566(6) 0.0160(4) 0.125(5) Uani 1.00 1 d . . .
C(84) C 0.4923(7) 1.2117(4) 0.0059(3) 0.087(3) Uani 1.00 1 d . . .
C(85) C 0.8108(6) 1.2199(4) -0.0349(2) 0.048(2) Uani 1.00 1 d . . .
C(86) C 0.9110(6) 1.1905(4) -0.0500(2) 0.058(2) Uani 1.00 1 d . . .
C(87) C 1.0171(7) 1.2248(5) -0.0398(3) 0.080(3) Uani 1.00 1 d . . .
C(88) C 1.0229(7) 1.2876(5) -0.0125(3) 0.083(3) Uani 1.00 1 d . . .
C(89) C 0.9248(7) 1.3176(4) 0.0034(3) 0.085(3) Uani 1.00 1 d . . .
C(90) C 0.8196(6) 1.2843(4) -0.0077(3) 0.072(3) Uani 1.00 1 d . . .
C(91) C 0.8999(5) 1.0027(4) 0.2193(2) 0.042(2) Uani 1.00 1 d . . .
C(92) C 0.8844(5) 0.9769(4) 0.2711(2) 0.058(2) Uani 1.00 1 d . . .
C(93) C 0.8892(6) 1.0208(4) 0.3163(3) 0.065(3) Uani 1.00 1 d . . .
C(94) C 0.9094(6) 1.0907(5) 0.3108(3) 0.064(3) Uani 1.00 1 d . . .
C(95) C 0.9229(5) 1.1174(4) 0.2598(3) 0.053(2) Uani 1.00 1 d . . .
C(96) C 0.9180(5) 1.0750(4) 0.2136(2) 0.043(2) Uani 1.00 1 d . . .
C(97) C 0.8220(6) 0.8688(3) 0.1711(2) 0.046(2) Uani 1.00 1 d . . .
C(98) C 0.7118(6) 0.8719(4) 0.1864(2) 0.060(3) Uani 1.00 1 d . . .
C(99) C 0.6449(7) 0.8131(5) 0.1892(3) 0.073(3) Uani 1.00 1 d . . .
C(100) C 0.6852(8) 0.7492(5) 0.1763(3) 0.087(3) Uani 1.00 1 d . . .
C(101) C 0.7934(8) 0.7444(4) 0.1600(3) 0.090(3) Uani 1.00 1 d . . .
C(102) C 0.8619(7) 0.8027(4) 0.1582(3) 0.072(3) Uani 1.00 1 d . . .
C(103) C 1.0523(5) 0.9203(3) 0.1659(2) 0.050(2) Uani 1.00 1 d . . .
C(104) C 1.1125(7) 0.8950(4) 0.2153(3) 0.081(3) Uani 1.00 1 d . . .
C(105) C 1.2307(7) 0.8819(5) 0.2201(3) 0.102(3) Uani 1.00 1 d . . .
C(106) C 1.2894(7) 0.8929(4) 0.1772(3) 0.080(3) Uani 1.00 1 d . . .
C(107) C 1.2337(7) 0.9181(4) 0.1280(3) 0.076(3) Uani 1.00 1 d . . .
C(108) C 1.1142(6) 0.9305(4) 0.1230(3) 0.064(3) Uani 1.00 1 d . . .
C(109) C 1.0929(5) 1.1099(3) 0.1471(3) 0.051(2) Uani 1.00 1 d . . .
C(110) C 1.1730(5) 1.0999(4) 0.1939(3) 0.069(3) Uani 1.00 1 d . . .
C(111) C 1.2926(7) 1.1013(5) 0.1921(4) 0.098(3) Uani 1.00 1 d . . .
C(112) C 1.3313(7) 1.1087(5) 0.1432(5) 0.106(4) Uani 1.00 1 d . . .
C(113) C 1.2564(8) 1.1189(4) 0.0961(4) 0.098(4) Uani 1.00 1 d . . .
C(114) C 1.1370(6) 1.1190(4) 0.0980(3) 0.074(3) Uani 1.00 1 d . . .
C(115) C 0.8964(6) 1.1997(3) 0.1459(3) 0.054(2) Uani 1.00 1 d . . .
C(116) C 0.9714(7) 1.2528(4) 0.1646(3) 0.084(3) Uani 1.00 1 d . . .
C(117) C 0.9366(9) 1.3215(5) 0.1635(4) 0.110(4) Uani 1.00 1 d . . .
C(118) C 0.824(1) 1.3381(5) 0.1444(4) 0.098(4) Uani 1.00 1 d . . .
C(119) C 0.7495(8) 1.2869(5) 0.1248(3) 0.084(3) Uani 1.00 1 d . . .
C(120) C 0.7836(6) 1.2177(4) 0.1262(3) 0.064(3) Uani 1.00 1 d . . .
H(1) H 0.7371 0.2712 0.3506 0.064 Uiso 1.00 1 c R . .
H(2) H 0.6989 0.2480 0.2553 0.083 Uiso 1.00 1 c R . .
H(3) H 0.6145 0.1423 0.2247 0.083 Uiso 1.00 1 c R . .
H(4) H 0.5638 0.0614 0.2874 0.070 Uiso 1.00 1 c R . .
H(5) H 0.3927 0.1297 0.3467 0.159 Uiso 1.00 1 c R . .
H(6) H 0.1891 0.1272 0.3465 0.195 Uiso 1.00 1 c R . .
H(7) H 0.1161 0.0781 0.4212 0.133 Uiso 1.00 1 c R . .
H(8) H 0.2346 0.0158 0.4852 0.101 Uiso 1.00 1 c R . .
H(9) H 0.4308 0.0030 0.4762 0.082 Uiso 1.00 1 c R . .
H(10) H 0.4424 -0.0338 0.3245 0.086 Uiso 1.00 1 c R . .
H(11) H 0.4694 -0.1432 0.2848 0.104 Uiso 1.00 1 c R . .
H(12) H 0.6335 -0.2065 0.3134 0.094 Uiso 1.00 1 c R . .
H(13) H 0.7749 -0.1641 0.3818 0.082 Uiso 1.00 1 c R . .
H(14) H 0.7476 -0.0563 0.4228 0.062 Uiso 1.00 1 c R . .
H(15) H 0.5391 0.2077 0.5272 0.111 Uiso 1.00 1 c R . .
H(16) H 0.3953 0.2862 0.5440 0.163 Uiso 1.00 1 c R . .
H(17) H 0.3446 0.3789 0.4872 0.116 Uiso 1.00 1 c R . .
H(18) H 0.4493 0.3984 0.4147 0.133 Uiso 1.00 1 c R . .
H(19) H 0.5932 0.3217 0.3976 0.142 Uiso 1.00 1 c R . .
H(20) H 0.9274 0.1853 0.4223 0.080 Uiso 1.00 1 c R . .
H(21) H 1.1017 0.2474 0.4408 0.092 Uiso 1.00 1 c R . .
H(22) H 1.1011 0.3580 0.4819 0.094 Uiso 1.00 1 c R . .
H(23) H 0.9371 0.3970 0.5138 0.104 Uiso 1.00 1 c R . .
H(24) H 0.7655 0.3342 0.4992 0.089 Uiso 1.00 1 c R . .
H(25) H 0.9075 -0.0235 0.7789 0.065 Uiso 1.00 1 c R . .
H(26) H 0.9019 0.0556 0.8508 0.068 Uiso 1.00 1 c R . .
H(27) H 0.9267 0.1747 0.8357 0.075 Uiso 1.00 1 c R . .
H(28) H 0.9490 0.2145 0.7459 0.065 Uiso 1.00 1 c R . .
H(29) H 0.9940 -0.1595 0.6716 0.119 Uiso 1.00 1 c R . .
H(30) H 0.8904 -0.2604 0.6909 0.148 Uiso 1.00 1 c R . .
H(31) H 0.7022 -0.2538 0.7049 0.151 Uiso 1.00 1 c R . .
H(32) H 0.6131 -0.1452 0.7079 0.124 Uiso 1.00 1 c R . .
H(33) H 0.7159 -0.0446 0.6916 0.103 Uiso 1.00 1 c R . .
H(34) H 1.1055 -0.0124 0.5899 0.093 Uiso 1.00 1 c R . .
H(35) H 1.3031 -0.0352 0.5960 0.128 Uiso 1.00 1 c R . .
H(36) H 1.4094 -0.0675 0.6814 0.122 Uiso 1.00 1 c R . .
H(37) H 1.3149 -0.0759 0.7576 0.133 Uiso 1.00 1 c R . .
H(38) H 1.1168 -0.0562 0.7514 0.103 Uiso 1.00 1 c R . .
H(39) H 1.0418 0.2928 0.6472 0.088 Uiso 1.00 1 c R . .
H(40) H 0.9600 0.4031 0.6377 0.111 Uiso 1.00 1 c R . .
H(41) H 0.7595 0.4158 0.6253 0.122 Uiso 1.00 1 c R . .
H(42) H 0.6428 0.3174 0.6216 0.124 Uiso 1.00 1 c R . .
H(43) H 0.7251 0.2066 0.6249 0.092 Uiso 1.00 1 c R . .
H(44) H 1.1632 0.1457 0.7183 0.087 Uiso 1.00 1 c R . .
H(45) H 1.3600 0.1431 0.7096 0.106 Uiso 1.00 1 c R . .
H(46) H 1.4186 0.1501 0.6240 0.120 Uiso 1.00 1 c R . .
H(47) H 1.2821 0.1685 0.5466 0.134 Uiso 1.00 1 c R . .
H(48) H 1.0830 0.1666 0.5534 0.095 Uiso 1.00 1 c R . .
H(49) H 0.5587 1.0283 -0.2098 0.066 Uiso 1.00 1 c R . .
H(50) H 0.5946 1.1160 -0.2721 0.078 Uiso 1.00 1 c R . .
H(51) H 0.6644 1.2245 -0.2398 0.073 Uiso 1.00 1 c R . .
H(52) H 0.7039 1.2449 -0.1448 0.055 Uiso 1.00 1 c R . .
H(53) H 0.3690 1.0601 -0.1694 0.080 Uiso 1.00 1 c R . .
H(54) H 0.1688 1.0662 -0.1659 0.085 Uiso 1.00 1 c R . .
H(55) H 0.0961 1.0279 -0.0871 0.107 Uiso 1.00 1 c R . .
H(56) H 0.2207 0.9938 -0.0102 0.126 Uiso 1.00 1 c R . .
H(57) H 0.4218 0.9898 -0.0134 0.093 Uiso 1.00 1 c R . .
H(58) H 0.4306 0.9044 -0.1372 0.121 Uiso 1.00 1 c R . .
H(59) H 0.4663 0.7985 -0.1796 0.156 Uiso 1.00 1 c R . .
H(60) H 0.6569 0.7629 -0.1819 0.127 Uiso 1.00 1 c R . .
H(61) H 0.8042 0.8367 -0.1489 0.138 Uiso 1.00 1 c R . .
H(62) H 0.7646 0.9479 -0.1194 0.108 Uiso 1.00 1 c R . .
H(63) H 0.5890 1.3023 -0.0873 0.091 Uiso 1.00 1 c R . .
H(64) H 0.4454 1.3788 -0.0677 0.100 Uiso 1.00 1 c R . .
H(65) H 0.3269 1.3483 -0.0034 0.107 Uiso 1.00 1 c R . .
H(66) H 0.3615 1.2456 0.0449 0.159 Uiso 1.00 1 c R . .
H(67) H 0.5027 1.1681 0.0247 0.109 Uiso 1.00 1 c R . .
H(68) H 0.9057 1.1461 -0.0678 0.069 Uiso 1.00 1 c R . .
H(69) H 1.0848 1.2045 -0.0510 0.096 Uiso 1.00 1 c R . .
H(70) H 1.0956 1.3111 -0.0055 0.098 Uiso 1.00 1 c R . .
H(71) H 0.9322 1.3606 0.0232 0.100 Uiso 1.00 1 c R . .
H(72) H 0.7517 1.3055 0.0024 0.088 Uiso 1.00 1 c R . .
H(73) H 0.8704 0.9283 0.2749 0.069 Uiso 1.00 1 c R . .
H(74) H 0.8794 1.0025 0.3516 0.077 Uiso 1.00 1 c R . .
H(75) H 0.9129 1.1203 0.3423 0.078 Uiso 1.00 1 c R . .
H(76) H 0.9376 1.1659 0.2561 0.064 Uiso 1.00 1 c R . .
H(77) H 0.6823 0.9161 0.1956 0.072 Uiso 1.00 1 c R . .
H(78) H 0.5697 0.8172 0.1999 0.088 Uiso 1.00 1 c R . .
H(79) H 0.6393 0.7086 0.1794 0.105 Uiso 1.00 1 c R . .
H(80) H 0.8199 0.7001 0.1493 0.107 Uiso 1.00 1 c R . .
H(81) H 0.9375 0.7984 0.1479 0.086 Uiso 1.00 1 c R . .
H(82) H 1.0717 0.8860 0.2456 0.097 Uiso 1.00 1 c R . .
H(83) H 1.2715 0.8651 0.2542 0.119 Uiso 1.00 1 c R . .
H(84) H 1.3704 0.8832 0.1814 0.095 Uiso 1.00 1 c R . .
H(85) H 1.2757 0.9276 0.0982 0.092 Uiso 1.00 1 c R . .
H(86) H 1.0743 0.9469 0.0886 0.076 Uiso 1.00 1 c R . .
H(87) H 1.1459 1.0916 0.2283 0.083 Uiso 1.00 1 c R . .
H(88) H 1.3472 1.0972 0.2250 0.116 Uiso 1.00 1 c R . .
H(89) H 1.4123 1.1056 0.1414 0.129 Uiso 1.00 1 c R . .
H(90) H 1.2854 1.1265 0.0621 0.123 Uiso 1.00 1 c R . .
H(91) H 1.0840 1.1257 0.0649 0.090 Uiso 1.00 1 c R . .
H(92) H 1.0504 1.2414 0.1775 0.101 Uiso 1.00 1 c R . .
H(93) H 0.9903 1.3573 0.1766 0.133 Uiso 1.00 1 c R . .
H(94) H 0.7971 1.3848 0.1460 0.121 Uiso 1.00 1 c R . .
H(95) H 0.6724 1.2987 0.1087 0.100 Uiso 1.00 1 c R . .
H(96) H 0.7299 1.1820 0.1128 0.076 Uiso 1.00 1 c R . .

loop_
_atom_site_aniso_label
_atom_site_aniso_U_11
_atom_site_aniso_U_22
_atom_site_aniso_U_33
_atom_site_aniso_U_12
_atom_site_aniso_U_13
_atom_site_aniso_U_23
I(1) 0.0435(2) 0.0574(4) 0.0465(2) 0.0038(2) 0.0092(2) -0.0052(2)
I(2) 0.0414(2) 0.0673(4) 0.0423(2) -0.0131(2) 0.0043(2) 0.0042(2)
I(3) 0.0401(2) 0.0524(4) 0.0475(2) -0.0012(2) 0.0095(2) -0.0048(2)
I(4) 0.0531(3) 0.0788(4) 0.0439(3) -0.0276(3) 0.0128(2) -0.0087(2)
Cu(1) 0.0470(5) 0.0431(5) 0.0419(4) -0.0050(4) 0.0045(3) -0.0029(4)
Cu(2) 0.0489(4) 0.0529(6) 0.0396(4) -0.0014(4) -0.0005(3) 0.0017(4)
Cu(3) 0.0420(4) 0.0404(5) 0.0425(4) -0.0007(4) 0.0026(3) -0.0029(4)
Cu(4) 0.0444(4) 0.0468(6) 0.0407(4) -0.0052(4) 0.0019(3) -0.0005(4)
P(1) 0.0377(8) 0.046(1) 0.0444(9) -0.0029(8) 0.0057(7) 0.0001(8)
P(2) 0.047(1) 0.039(1) 0.0447(9) -0.0047(8) 0.0103(7) -0.0027(7)
P(3) 0.061(1) 0.056(1) 0.043(1) -0.013(1) -0.0013(8) -0.0004(9)
P(4) 0.043(1) 0.052(1) 0.0417(9) 0.0040(9) 0.0055(7) 0.0035(8)
P(5) 0.0361(8) 0.041(1) 0.0478(9) 0.0073(8) 0.0040(7) 0.0039(8)
P(6) 0.0408(9) 0.034(1) 0.0431(9) -0.0006(8) 0.0061(7) -0.0008(7)
P(7) 0.052(1) 0.042(1) 0.0388(9) -0.0129(9) 0.0027(8) 0.0007(8)
P(8) 0.041(1) 0.043(1) 0.050(1) -0.0031(8) 0.0073(7) 0.0059(8)
C(1) 0.037(4) 0.044(5) 0.043(4) -0.006(3) 0.006(3) -0.004(3)
C(2) 0.062(5) 0.050(5) 0.049(4) -0.004(4) 0.016(3) -0.007(3)
C(3) 0.059(5) 0.096(7) 0.052(5) -0.009(4) 0.017(3) -0.033(4)
C(4) 0.063(5) 0.094(7) 0.051(5) -0.005(5) -0.004(4) -0.005(5)
C(5) 0.048(4) 0.074(6) 0.051(4) 0.003(4) -0.005(3) -0.004(4)
C(6) 0.037(4) 0.058(5) 0.037(3) -0.015(3) 0.007(3) -0.004(3)
C(7) 0.046(4) 0.049(5) 0.054(4) -0.002(3) 0.012(3) -0.002(3)
C(8) 0.056(5) 0.18(1) 0.160(8) -0.052(6) 0.051(5) -0.116(7)
C(9) 0.068(6) 0.22(1) 0.20(1) -0.074(7) 0.053(7) -0.131(9)
C(10) 0.048(5) 0.14(1) 0.142(8) -0.023(6) 0.050(5) -0.028(7)
C(11) 0.071(5) 0.123(8) 0.058(5) 0.021(6) 0.017(4) 0.001(5)
C(12) 0.047(4) 0.089(6) 0.070(5) 0.009(4) 0.007(3) -0.013(4)
C(13) 0.041(4) 0.049(5) 0.049(4) -0.004(3) 0.009(3) -0.002(3)
C(14) 0.052(5) 0.083(6) 0.081(5) 0.001(4) -0.007(4) 0.018(5)
C(15) 0.086(6) 0.085(7) 0.090(6) 0.001(5) -0.015(5) 0.047(5)
C(16) 0.093(6) 0.069(6) 0.072(5) 0.003(5) 0.027(5) 0.022(4)
C(17) 0.062(5) 0.056(6) 0.087(5) -0.014(4) 0.010(4) 0.010(4)
C(18) 0.046(4) 0.045(5) 0.063(4) 0.002(3) 0.006(3) -0.003(3)
C(19) 0.053(4) 0.041(5) 0.051(4) -0.011(3) 0.013(3) -0.001(3)
C(20) 0.096(7) 0.075(6) 0.106(6) -0.035(5) 0.062(5) -0.025(5)
C(21) 0.129(9) 0.106(9) 0.17(1) -0.049(7) 0.117(8) -0.036(7)
C(22) 0.083(6) 0.075(7) 0.133(8) -0.052(5) 0.047(6) -0.011(6)
C(23) 0.147(9) 0.092(8) 0.093(7) -0.072(7) 0.029(6) -0.024(5)
C(24) 0.160(9) 0.099(8) 0.096(6) -0.089(7) 0.078(6) -0.045(5)
C(25) 0.065(5) 0.034(5) 0.046(4) 0.004(4) 0.014(3) -0.006(3)
C(26) 0.059(5) 0.075(6) 0.067(5) 0.003(4) 0.020(4) 0.012(4)
C(27) 0.049(5) 0.077(7) 0.106(6) -0.003(4) 0.023(4) -0.015(5)
C(28) 0.070(6) 0.079(7) 0.087(6) 0.025(5) 0.004(4) -0.008(5)
C(29) 0.088(6) 0.072(7) 0.099(6) 0.031(5) 0.034(5) 0.021(5)
C(30) 0.078(6) 0.056(6) 0.089(5) 0.017(4) 0.028(4) 0.008(4)
C(31) 0.048(4) 0.056(5) 0.040(3) 0.000(4) -0.008(2) 0.000(3)
C(32) 0.044(4) 0.068(6) 0.049(4) -0.000(3) -0.002(3) -0.008(4)
C(33) 0.047(4) 0.089(7) 0.033(4) -0.004(4) 0.003(3) -0.001(4)
C(34) 0.045(4) 0.101(7) 0.042(4) -0.007(4) 0.008(3) 0.019(4)
C(35) 0.042(4) 0.070(6) 0.051(4) 0.009(3) 0.007(3) 0.012(4)
C(36) 0.048(4) 0.062(5) 0.031(3) -0.004(3) 0.005(3) 0.012(3)
C(37) 0.089(6) 0.050(6) 0.045(4) -0.003(5) -0.013(4) -0.004(4)
C(38) 0.112(8) 0.072(8) 0.114(7) 0.006(7) 0.003(6) -0.001(6)
C(39) 0.18(1) 0.055(8) 0.132(9) -0.006(9) -0.032(9) 0.001(6)
C(40) 0.16(1) 0.09(1) 0.128(9) 0.04(1) -0.000(9) -0.010(7)
C(41) 0.100(8) 0.092(9) 0.120(7) 0.012(7) 0.007(6) -0.037(7)
C(42) 0.105(7) 0.074(7) 0.079(5) 0.013(6) 0.007(5) -0.027(5)
C(43) 0.060(5) 0.065(6) 0.053(4) -0.023(4) -0.008(4) 0.011(4)
C(44) 0.083(6) 0.090(7) 0.059(5) -0.041(5) 0.001(4) 0.014(4)
C(45) 0.082(6) 0.145(9) 0.094(7) -0.059(6) 0.022(5) 0.012(6)
C(46) 0.074(7) 0.119(8) 0.112(8) -0.038(6) 0.000(6) 0.027(6)
C(47) 0.083(7) 0.17(1) 0.081(6) -0.062(7) -0.022(5) 0.005(6)
C(48) 0.088(6) 0.114(7) 0.057(5) -0.044(5) -0.003(4) 0.005(4)
C(49) 0.068(5) 0.046(5) 0.043(4) 0.008(4) 0.003(3) 0.001(3)
C(50) 0.085(6) 0.065(7) 0.070(5) 0.025(5) 0.009(4) 0.001(4)
C(51) 0.16(1) 0.040(6) 0.076(6) 0.024(6) -0.002(6) 0.003(4)
C(52) 0.17(1) 0.072(8) 0.066(5) -0.023(8) -0.023(6) 0.020(5)
C(53) 0.111(8) 0.081(8) 0.119(7) -0.014(7) 0.009(6) 0.050(6)
C(54) 0.068(6) 0.061(6) 0.101(6) -0.004(5) 0.017(4) 0.036(5)
C(55) 0.055(4) 0.062(5) 0.052(4) 0.004(4) 0.011(3) 0.014(3)
C(56) 0.060(5) 0.089(6) 0.068(5) -0.004(4) 0.011(4) -0.002(4)
C(57) 0.042(5) 0.114(8) 0.109(7) 0.006(5) 0.013(5) 0.013(5)
C(58) 0.056(6) 0.096(7) 0.147(9) 0.005(5) 0.050(6) 0.037(7)
C(59) 0.096(7) 0.142(9) 0.097(7) 0.057(7) 0.068(6) 0.043(6)
C(60) 0.065(5) 0.107(7) 0.066(5) 0.032(5) 0.026(4) 0.024(4)
C(61) 0.032(3) 0.052(5) 0.040(3) 0.000(3) 0.006(2) 0.002(3)
C(62) 0.054(4) 0.066(6) 0.044(4) 0.006(4) 0.000(3) 0.009(3)
C(63) 0.056(5) 0.098(7) 0.041(4) -0.004(5) 0.001(3) -0.007(4)
C(64) 0.063(5) 0.070(6) 0.048(4) -0.004(4) 0.010(3) -0.020(4)
C(65) 0.047(4) 0.039(5) 0.052(4) -0.003(3) 0.010(3) 0.002(3)
C(66) 0.031(3) 0.044(5) 0.040(3) -0.007(3) 0.006(3) -0.005(3)
C(67) 0.047(3) 0.053(5) 0.040(3) 0.007(3) 0.010(3) 0.006(3)
C(68) 0.045(4) 0.085(6) 0.071(4) -0.011(4) 0.011(3) -0.009(4)
C(69) 0.044(4) 0.064(5) 0.104(6) -0.007(4) 0.002(4) -0.010(5)
C(70) 0.038(4) 0.117(8) 0.112(6) 0.016(5) 0.023(4) 0.024(6)
C(71) 0.050(4) 0.19(1) 0.072(5) 0.039(6) 0.009(4) 0.015(6)
C(72) 0.045(4) 0.137(8) 0.051(4) 0.018(5) -0.003(3) 0.011(4)
C(73) 0.047(4) 0.037(5) 0.054(4) 0.010(3) 0.007(3) 0.002(3)
C(74) 0.087(7) 0.058(6) 0.157(8) 0.011(5) 0.026(6) 0.046(6)
C(75) 0.12(1) 0.077(8) 0.19(1) 0.039(7) 0.036(8) 0.056(7)
C(76) 0.133(9) 0.059(7) 0.125(8) -0.003(7) 0.038(7) 0.039(6)
C(77) 0.089(7) 0.106(9) 0.150(8) -0.022(6) 0.026(6) 0.074(7)
C(78) 0.057(5) 0.088(7) 0.126(7) 0.009(5) 0.027(5) 0.058(5)
C(79) 0.051(4) 0.037(4) 0.044(4) 0.002(3) 0.007(3) -0.001(3)
C(80) 0.097(6) 0.045(5) 0.085(5) -0.023(5) 0.024(4) -0.020(4)
C(81) 0.114(7) 0.047(6) 0.089(6) -0.039(5) 0.011(5) -0.015(4)
C(82) 0.081(6) 0.063(7) 0.125(7) -0.029(5) 0.028(5) 0.003(6)
C(83) 0.132(9) 0.094(9) 0.17(1) -0.048(7) 0.100(7) -0.035(7)
C(84) 0.093(6) 0.066(6) 0.115(6) -0.026(5) 0.054(5) -0.022(5)
C(85) 0.058(4) 0.049(5) 0.038(3) 0.014(4) 0.007(3) -0.010(3)
C(86) 0.061(5) 0.052(5) 0.060(4) 0.008(4) 0.010(3) -0.006(3)
C(87) 0.058(5) 0.093(7) 0.090(6) 0.018(5) 0.017(4) -0.013(5)
C(88) 0.067(7) 0.094(8) 0.084(6) 0.046(6) -0.003(5) -0.014(5)
C(89) 0.096(7) 0.075(7) 0.080(6) 0.030(5) -0.002(5) 0.025(4)
C(90) 0.064(5) 0.076(7) 0.079(5) 0.023(5) 0.017(4) 0.030(5)
C(91) 0.041(4) 0.044(4) 0.039(3) -0.010(3) 0.005(3) 0.004(3)
C(92) 0.060(5) 0.071(6) 0.041(4) -0.008(4) 0.002(3) 0.001(4)
C(93) 0.066(5) 0.089(7) 0.038(4) -0.009(5) 0.007(3) -0.001(4)
C(94) 0.057(5) 0.094(7) 0.042(4) -0.005(5) 0.008(3) 0.028(4)
C(95) 0.055(4) 0.048(5) 0.058(4) -0.005(3) 0.013(3) 0.020(3)
C(96) 0.041(4) 0.046(5) 0.043(3) -0.009(3) 0.009(3) 0.004(3)
C(97) 0.067(5) 0.039(5) 0.030(3) -0.001(4) -0.005(3) -0.006(3)
C(98) 0.061(5) 0.058(6) 0.062(4) -0.008(4) 0.005(4) -0.000(4)
C(99) 0.063(5) 0.078(7) 0.078(5) 0.007(5) 0.014(4) -0.003(5)
C(100) 0.091(7) 0.067(7) 0.103(6) 0.016(6) 0.020(5) -0.012(5)
C(101) 0.099(7) 0.046(6) 0.122(7) 0.000(5) 0.010(6) 0.002(5)
C(102) 0.077(6) 0.036(5) 0.102(6) 0.004(4) 0.008(4) 0.004(4)
C(103) 0.056(4) 0.046(5) 0.049(4) -0.016(3) 0.011(3) 0.006(3)
C(104) 0.080(6) 0.118(7) 0.045(4) -0.038(5) 0.003(4) -0.009(4)
C(105) 0.082(6) 0.157(9) 0.059(5) -0.064(6) -0.019(5) 0.003(5)
C(106) 0.068(6) 0.087(7) 0.082(6) -0.036(5) 0.004(5) 0.015(5)
C(107) 0.087(6) 0.076(6) 0.068(5) -0.027(5) 0.017(4) -0.008(4)
C(108) 0.046(4) 0.082(6) 0.063(5) -0.031(4) 0.003(3) -0.004(4)
C(109) 0.047(4) 0.050(5) 0.058(4) 0.002(3) 0.014(3) 0.009(3)
C(110) 0.036(4) 0.092(6) 0.080(5) -0.006(4) 0.010(4) 0.021(4)
C(111) 0.053(5) 0.125(8) 0.112(7) -0.020(5) -0.007(5) 0.021(6)
C(112) 0.043(5) 0.129(9) 0.149(9) 0.015(5) 0.029(6) 0.051(7)
C(113) 0.085(7) 0.094(7) 0.128(8) 0.030(6) 0.058(6) 0.024(6)
C(114) 0.052(5) 0.088(6) 0.085(5) 0.016(4) 0.023(4) 0.004(4)
C(115) 0.065(5) 0.038(5) 0.057(4) 0.009(4) 0.006(3) 0.010(3)
C(116) 0.072(6) 0.050(6) 0.130(7) -0.010(5) 0.015(5) 0.018(5)
C(117) 0.087(7) 0.059(7) 0.19(1) 0.004(6) 0.033(7) 0.044(6)
C(118) 0.130(9) 0.043(6) 0.129(8) -0.023(6) 0.050(7) 0.005(5)
C(119) 0.087(7) 0.066(7) 0.098(6) -0.029(5) 0.005(5) -0.001(5)
C(120) 0.057(5) 0.040(5) 0.093(5) -0.012(4) -0.002(4) 0.001(4)

loop_
_atom_type_symbol
_atom_type_description
_atom_type_scat_dispersion_real
_atom_type_scat_dispersion_imag
_atom_type_scat_source
C C 0.003 0.002
;
International Tables for Crystallography
(1992, Vol. C, Tables 4.2.6.8 and 6.1.1.4)
;
H H 0.000 0.000
;
International Tables for Crystallography
(1992, Vol. C, Table 6.1.1.4)
;
Cu Cu 0.320 1.265
;
International Tables for Crystallography
(1992, Vol. C, Tables 4.2.6.8 and 6.1.1.4)
;
I I -0.474 1.812
;
International Tables for Crystallography
(1992, Vol. C, Tables 4.2.6.8 and 6.1.1.4)
;
P P 0.102 0.094
;
International Tables for Crystallography
(1992, Vol. C, Tables 4.2.6.8 and 6.1.1.4)
;

loop_
_geom_angle_atom_site_label_1
_geom_angle_atom_site_label_2
_geom_angle_atom_site_label_3
_geom_angle
_geom_angle_publ_flag
_geom_angle_site_symmetry_1
_geom_angle_site_symmetry_2
_geom_angle_site_symmetry_3
Cu(2) I(1) Cu(1) 66.74(2) ? . . .
I(1) Cu(1) I(2) 108.69(3) ? . . .
I(1) Cu(1) P(1) 117.70(5) ? . . .
I(1) Cu(1) P(2) 123.56(6) ? . . .
I(1) Cu(2) I(2) 109.91(3) ? . . .
I(1) Cu(2) P(3) 107.62(6) ? . . .
I(1) Cu(2) P(4) 111.76(6) ? . . .
Cu(2) I(2) Cu(1) 66.71(2) ? . . .
I(2) Cu(1) P(1) 109.55(5) ? . . .
I(2) Cu(1) P(2) 107.08(5) ? . . .
I(2) Cu(2) P(3) 121.09(6) ? . . .
I(2) Cu(2) P(4) 117.98(5) ? . . .
Cu(4) I(3) Cu(3) 65.66(2) ? . . .
I(3) Cu(3) I(4) 109.56(3) ? . . .
I(3) Cu(3) P(5) 121.11(5) ? . . .
I(3) Cu(3) P(6) 119.86(5) ? . . .
I(3) Cu(4) I(4) 111.54(3) ? . . .
I(3) Cu(4) P(7) 104.13(5) ? . . .
I(3) Cu(4) P(8) 110.38(6) ? . . .
Cu(4) I(4) Cu(3) 65.90(2) ? . . .
I(4) Cu(3) P(5) 105.46(5) ? . . .
I(4) Cu(3) P(6) 109.79(5) ? . . .
I(4) Cu(4) P(7) 118.91(6) ? . . .
I(4) Cu(4) P(8) 121.92(6) ? . . .
P(2) Cu(1) P(1) 88.46(6) ? . . .
Cu(1) P(1) C(6) 102.4(2) ? . . .
Cu(1) P(1) C(7) 114.6(2) ? . . .
Cu(1) P(1) C(13) 125.1(2) ? . . .
Cu(1) P(2) C(1) 102.2(2) ? . . .
Cu(1) P(2) C(19) 118.8(2) ? . . .
Cu(1) P(2) C(25) 121.5(2) ? . . .
P(4) Cu(2) P(3) 86.47(6) ? . . .
Cu(2) P(3) C(31) 100.5(2) ? . . .
Cu(2) P(3) C(43) 116.9(2) ? . . .
Cu(2) P(3) C(37) 123.6(2) ? . . .
Cu(2) P(4) C(36) 101.0(2) ? . . .
Cu(2) P(4) C(55) 113.7(2) ? . . .
Cu(2) P(4) C(49) 125.5(2) ? . . .
P(6) Cu(3) P(5) 88.96(6) ? . . .
Cu(3) P(5) C(61) 102.4(2) ? . . .
Cu(3) P(5) C(67) 116.0(2) ? . . .
Cu(3) P(5) C(73) 124.5(2) ? . . .
Cu(3) P(6) C(66) 102.5(2) ? . . .
Cu(3) P(6) C(79) 120.1(2) ? . . .
Cu(3) P(6) C(85) 119.6(2) ? . . .
P(8) Cu(4) P(7) 86.68(6) ? . . .
Cu(4) P(7) C(91) 101.1(2) ? . . .
Cu(4) P(7) C(103) 116.4(2) ? . . .
Cu(4) P(7) C(97) 124.3(2) ? . . .
Cu(4) P(8) C(96) 101.3(2) ? . . .
Cu(4) P(8) C(109) 115.4(2) ? . . .
Cu(4) P(8) C(115) 125.5(2) ? . . .
P(1) C(6) C(1) 118.9(4) ? . . .
C(7) P(1) C(6) 105.2(3) ? . . .
P(1) C(6) C(5) 122.9(5) ? . . .
C(13) P(1) C(6) 104.4(3) ? . . .
P(1) C(7) C(8) 123.5(5) ? . . .
P(1) C(7) C(12) 118.5(4) ? . . .
C(13) P(1) C(7) 103.2(3) ? . . .
P(1) C(13) C(14) 125.0(5) ? . . .
P(1) C(13) C(18) 117.6(4) ? . . .
P(2) C(1) C(6) 118.9(4) ? . . .
C(19) P(2) C(1) 102.6(3) ? . . .
C(25) P(2) C(1) 103.6(3) ? . . .
P(2) C(1) C(2) 121.3(5) ? . . .
C(25) P(2) C(19) 105.3(3) ? . . .
P(2) C(19) C(20) 120.3(5) ? . . .
P(2) C(19) C(24) 123.1(6) ? . . .
P(2) C(25) C(26) 120.3(5) ? . . .
P(2) C(25) C(30) 121.7(5) ? . . .
P(3) C(31) C(36) 117.7(4) ? . . .
C(43) P(3) C(31) 102.3(3) ? . . .
P(3) C(31) C(32) 123.6(6) ? . . .
C(37) P(3) C(31) 104.8(3) ? . . .
C(43) P(3) C(37) 105.7(4) ? . . .
P(3) C(37) C(38) 123.3(7) ? . . .
P(3) C(37) C(42) 120.1(6) ? . . .
P(3) C(43) C(44) 119.7(5) ? . . .
P(3) C(43) C(48) 122.6(6) ? . . .
P(4) C(36) C(31) 118.8(4) ? . . .
C(55) P(4) C(36) 104.4(3) ? . . .
P(4) C(36) C(35) 121.0(5) ? . . .
C(49) P(4) C(36) 104.5(3) ? . . .
C(55) P(4) C(49) 105.3(3) ? . . .
P(4) C(49) C(50) 126.6(6) ? . . .
P(4) C(49) C(54) 117.4(6) ? . . .
P(4) C(55) C(56) 124.2(5) ? . . .
P(4) C(55) C(60) 118.1(5) ? . . .
P(5) C(61) C(66) 119.4(4) ? . . .
C(67) P(5) C(61) 104.5(3) ? . . .
P(5) C(61) C(62) 122.0(5) ? . . .
C(73) P(5) C(61) 103.8(3) ? . . .
P(5) C(67) C(68) 124.2(5) ? . . .
P(5) C(67) C(72) 118.1(4) ? . . .
C(73) P(5) C(67) 103.3(3) ? . . .
P(5) C(73) C(74) 124.7(6) ? . . .
P(5) C(73) C(78) 119.8(5) ? . . .
P(6) C(66) C(61) 119.1(4) ? . . .
C(79) P(6) C(66) 103.2(3) ? . . .
C(85) P(6) C(66) 104.5(3) ? . . .
P(6) C(66) C(65) 121.6(4) ? . . .
C(85) P(6) C(79) 104.5(3) ? . . .
P(6) C(79) C(80) 124.6(5) ? . . .
P(6) C(79) C(84) 120.3(5) ? . . .
P(6) C(85) C(86) 117.5(5) ? . . .
P(6) C(85) C(90) 123.6(5) ? . . .
P(7) C(91) C(96) 117.9(4) ? . . .
C(103) P(7) C(91) 101.7(3) ? . . .
P(7) C(91) C(92) 123.5(5) ? . . .
C(97) P(7) C(91) 105.8(3) ? . . .
C(103) P(7) C(97) 104.7(3) ? . . .
P(7) C(97) C(98) 121.7(5) ? . . .
P(7) C(97) C(102) 121.0(5) ? . . .
P(7) C(103) C(104) 123.3(5) ? . . .
P(7) C(103) C(108) 119.1(4) ? . . .
P(8) C(96) C(91) 118.0(4) ? . . .
C(109) P(8) C(96) 103.2(3) ? . . .
P(8) C(96) C(95) 123.1(5) ? . . .
C(115) P(8) C(96) 104.6(3) ? . . .
P(8) C(109) C(110) 125.4(5) ? . . .
P(8) C(109) C(114) 118.1(5) ? . . .
C(115) P(8) C(109) 104.2(3) ? . . .
P(8) C(115) C(116) 124.4(5) ? . . .
P(8) C(115) C(120) 118.3(5) ? . . .
C(6) C(1) C(2) 119.8(5) ? . . .
C(1) C(2) C(3) 120.7(6) ? . . .
C(1) C(6) C(5) 118.2(6) ? . . .
C(2) C(3) C(4) 119.3(7) ? . . .
C(3) C(4) C(5) 120.5(6) ? . . .
C(4) C(5) C(6) 121.5(7) ? . . .
C(12) C(7) C(8) 118.0(6) ? . . .
C(7) C(8) C(9) 120.0(9) ? . . .
C(7) C(12) C(11) 122.7(6) ? . . .
C(8) C(9) C(10) 119.6(9) ? . . .
C(9) C(10) C(11) 120.1(8) ? . . .
C(10) C(11) C(12) 119.3(7) ? . . .
C(18) C(13) C(14) 117.3(6) ? . . .
C(13) C(14) C(15) 120.8(6) ? . . .
C(13) C(18) C(17) 121.8(6) ? . . .
C(14) C(15) C(16) 120.2(7) ? . . .
C(15) C(16) C(17) 120.3(7) ? . . .
C(16) C(17) C(18) 119.5(7) ? . . .
C(24) C(19) C(20) 116.5(7) ? . . .
C(19) C(20) C(21) 120.7(8) ? . . .
C(19) C(24) C(23) 121.8(8) ? . . .
C(20) C(21) C(22) 122(1) ? . . .
C(21) C(22) C(23) 117.1(9) ? . . .
C(22) C(23) C(24) 121.4(8) ? . . .
C(30) C(25) C(26) 117.9(6) ? . . .
C(25) C(26) C(27) 121.5(7) ? . . .
C(25) C(30) C(29) 119.8(7) ? . . .
C(26) C(27) C(28) 119.0(7) ? . . .
C(27) C(28) C(29) 119.7(8) ? . . .
C(28) C(29) C(30) 122.0(8) ? . . .
C(36) C(31) C(32) 118.6(6) ? . . .
C(31) C(32) C(33) 121.7(7) ? . . .
C(31) C(36) C(35) 120.2(5) ? . . .
C(32) C(33) C(34) 119.5(6) ? . . .
C(33) C(34) C(35) 119.7(6) ? . . .
C(34) C(35) C(36) 120.2(7) ? . . .
C(42) C(37) C(38) 116.4(8) ? . . .
C(37) C(38) C(39) 120(1) ? . . .
C(37) C(42) C(41) 122.4(9) ? . . .
C(38) C(39) C(40) 121(1) ? . . .
C(39) C(40) C(41) 119(1) ? . . .
C(40) C(41) C(42) 119(1) ? . . .
C(48) C(43) C(44) 117.7(6) ? . . .
C(43) C(44) C(45) 122.4(7) ? . . .
C(43) C(48) C(47) 119.7(7) ? . . .
C(44) C(45) C(46) 119.7(8) ? . . .
C(45) C(46) C(47) 118.4(8) ? . . .
C(46) C(47) C(48) 122.0(8) ? . . .
C(54) C(49) C(50) 116.0(7) ? . . .
C(49) C(50) C(51) 122.7(8) ? . . .
C(49) C(54) C(53) 121.2(8) ? . . .
C(50) C(51) C(52) 119.9(9) ? . . .
C(51) C(52) C(53) 119(1) ? . . .
C(52) C(53) C(54) 120(1) ? . . .
C(60) C(55) C(56) 117.4(6) ? . . .
C(55) C(56) C(57) 121.5(7) ? . . .
C(55) C(60) C(59) 119.9(6) ? . . .
C(56) C(57) C(58) 120.8(7) ? . . .
C(57) C(58) C(59) 119.4(8) ? . . .
C(58) C(59) C(60) 120.9(9) ? . . .
C(66) C(61) C(62) 118.7(5) ? . . .
C(61) C(62) C(63) 120.5(6) ? . . .
C(61) C(66) C(65) 119.3(5) ? . . .
C(62) C(63) C(64) 120.8(6) ? . . .
C(63) C(64) C(65) 119.4(6) ? . . .
C(64) C(65) C(66) 121.3(6) ? . . .
C(72) C(67) C(68) 117.7(5) ? . . .
C(67) C(68) C(69) 120.8(6) ? . . .
C(67) C(72) C(71) 121.7(6) ? . . .
C(68) C(69) C(70) 119.9(6) ? . . .
C(69) C(70) C(71) 120.4(7) ? . . .
C(70) C(71) C(72) 119.4(7) ? . . .
C(78) C(73) C(74) 115.4(7) ? . . .
C(73) C(74) C(75) 122.2(8) ? . . .
C(73) C(78) C(77) 122.8(7) ? . . .
C(74) C(75) C(76) 120.3(9) ? . . .
C(75) C(76) C(77) 118.4(9) ? . . .
C(76) C(77) C(78) 120.8(9) ? . . .
C(84) C(79) C(80) 115.1(6) ? . . .
C(79) C(80) C(81) 122.9(7) ? . . .
C(79) C(84) C(83) 121.6(8) ? . . .
C(80) C(81) C(82) 119.7(8) ? . . .
C(81) C(82) C(83) 118.9(9) ? . . .
C(82) C(83) C(84) 121.7(9) ? . . .
C(90) C(85) C(86) 118.5(6) ? . . .
C(85) C(86) C(87) 121.2(7) ? . . .
C(85) C(90) C(89) 120.4(7) ? . . .
C(86) C(87) C(88) 118.8(7) ? . . .
C(87) C(88) C(89) 121.2(8) ? . . .
C(88) C(89) C(90) 120.0(8) ? . . .
C(96) C(91) C(92) 118.6(6) ? . . .
C(91) C(92) C(93) 120.9(7) ? . . .
C(91) C(96) C(95) 118.9(5) ? . . .
C(92) C(93) C(94) 120.2(6) ? . . .
C(93) C(94) C(95) 119.7(7) ? . . .
C(94) C(95) C(96) 121.6(7) ? . . .
C(102) C(97) C(98) 116.6(6) ? . . .
C(97) C(98) C(99) 122.0(7) ? . . .
C(97) C(102) C(101) 120.9(7) ? . . .
C(98) C(99) C(100) 120.5(8) ? . . .
C(99) C(100) C(101) 119.1(8) ? . . .
C(100) C(101) C(102) 120.9(8) ? . . .
C(108) C(103) C(104) 117.3(6) ? . . .
C(103) C(104) C(105) 120.4(7) ? . . .
C(103) C(108) C(107) 122.3(6) ? . . .
C(104) C(105) C(106) 120.8(7) ? . . .
C(105) C(106) C(107) 120.6(7) ? . . .
C(106) C(107) C(108) 118.4(7) ? . . .
C(114) C(109) C(110) 116.4(6) ? . . .
C(109) C(110) C(111) 121.8(7) ? . . .
C(109) C(114) C(113) 121.6(7) ? . . .
C(110) C(111) C(112) 119.5(8) ? . . .
C(111) C(112) C(113) 120.9(8) ? . . .
C(112) C(113) C(114) 119.6(9) ? . . .
C(120) C(115) C(116) 117.3(6) ? . . .
C(115) C(116) C(117) 122.0(7) ? . . .
C(115) C(120) C(119) 120.3(7) ? . . .
C(116) C(117) C(118) 119.7(8) ? . . .
C(117) C(118) C(119) 119.3(9) ? . . .
C(118) C(119) C(120) 121.3(8) ? . . .
C(1) C(2) H(1) 119.4163 ? . . .
H(1) C(2) C(3) 119.8774 ? . . .
C(2) C(3) H(2) 120.2913 ? . . .
H(2) C(3) C(4) 120.3652 ? . . .
C(3) C(4) H(3) 119.3734 ? . . .
C(4) C(5) H(4) 119.4653 ? . . .
H(3) C(4) C(5) 120.1128 ? . . .
H(4) C(5) C(6) 119.0721 ? . . .
C(7) C(8) H(5) 119.7442 ? . . .
C(7) C(12) H(9) 118.2161 ? . . .
H(5) C(8) C(9) 120.0422 ? . . .
C(8) C(9) H(6) 120.6607 ? . . .
H(6) C(9) C(10) 119.5920 ? . . .
C(9) C(10) H(7) 119.9904 ? . . .
C(10) C(11) H(8) 119.6288 ? . . .
H(7) C(10) C(11) 119.9043 ? . . .
C(11) C(12) H(9) 119.0007 ? . . .
H(8) C(11) C(12) 121.0517 ? . . .
C(13) C(14) H(10) 118.8770 ? . . .
C(13) C(18) H(14) 118.4399 ? . . .
H(10) C(14) C(15) 120.3641 ? . . .
C(14) C(15) H(11) 120.5944 ? . . .
H(11) C(15) C(16) 119.1814 ? . . .
C(15) C(16) H(12) 119.2825 ? . . .
C(16) C(17) H(13) 119.1625 ? . . .
H(12) C(16) C(17) 120.3756 ? . . .
C(17) C(18) H(14) 119.7482 ? . . .
H(13) C(17) C(18) 121.3148 ? . . .
C(19) C(20) H(15) 118.5792 ? . . .
C(19) C(24) H(19) 118.6350 ? . . .
H(15) C(20) C(21) 120.6202 ? . . .
C(20) C(21) H(16) 118.4683 ? . . .
H(16) C(21) C(22) 118.9727 ? . . .
C(21) C(22) H(17) 120.6181 ? . . .
C(22) C(23) H(18) 118.4610 ? . . .
H(17) C(22) C(23) 122.3038 ? . . .
C(23) C(24) H(19) 119.5340 ? . . .
H(18) C(23) C(24) 120.1786 ? . . .
C(25) C(26) H(20) 118.8729 ? . . .
C(25) C(30) H(24) 119.5026 ? . . .
H(20) C(26) C(27) 119.5335 ? . . .
C(26) C(27) H(21) 120.0597 ? . . .
H(21) C(27) C(28) 120.8912 ? . . .
C(27) C(28) H(22) 119.9155 ? . . .
C(28) C(29) H(23) 118.8133 ? . . .
H(22) C(28) C(29) 120.3024 ? . . .
C(29) C(30) H(24) 120.6582 ? . . .
H(23) C(29) C(30) 119.1388 ? . . .
C(31) C(32) H(25) 119.4019 ? . . .
H(25) C(32) C(33) 118.9012 ? . . .
C(32) C(33) H(26) 120.0058 ? . . .
H(26) C(33) C(34) 120.4196 ? . . .
C(33) C(34) H(27) 119.5337 ? . . .
C(34) C(35) H(28) 120.7735 ? . . .
H(27) C(34) C(35) 120.7747 ? . . .
H(28) C(35) C(36) 119.0435 ? . . .
C(37) C(38) H(29) 118.8615 ? . . .
C(37) C(42) H(33) 116.7355 ? . . .
H(29) C(38) C(39) 120.9908 ? . . .
C(38) C(39) H(30) 119.8188 ? . . .
H(30) C(39) C(40) 118.3743 ? . . .
C(39) C(40) H(31) 120.5623 ? . . .
C(40) C(41) H(32) 121.1970 ? . . .
H(31) C(40) C(41) 119.6076 ? . . .
C(41) C(42) H(33) 120.9105 ? . . .
H(32) C(41) C(42) 119.4301 ? . . .
C(43) C(44) H(34) 118.6258 ? . . .
C(43) C(48) H(38) 119.9282 ? . . .
H(34) C(44) C(45) 118.9337 ? . . .
C(44) C(45) H(35) 120.3953 ? . . .
H(35) C(45) C(46) 119.8667 ? . . .
C(45) C(46) H(36) 121.2934 ? . . .
C(46) C(47) H(37) 118.9007 ? . . .
H(36) C(46) C(47) 120.2721 ? . . .
C(47) C(48) H(38) 120.3497 ? . . .
H(37) C(47) C(48) 119.0822 ? . . .
C(49) C(50) H(39) 117.8076 ? . . .
C(49) C(54) H(43) 117.8250 ? . . .
H(39) C(50) C(51) 119.4404 ? . . .
C(50) C(51) H(40) 120.3515 ? . . .
H(40) C(51) C(52) 119.7260 ? . . .
C(51) C(52) H(41) 120.3182 ? . . .
C(52) C(53) H(42) 120.2999 ? . . .
H(41) C(52) C(53) 120.1955 ? . . .
C(53) C(54) H(43) 120.9356 ? . . .
H(42) C(53) C(54) 118.8302 ? . . .
C(55) C(56) H(44) 118.7440 ? . . .
C(55) C(60) H(48) 119.3159 ? . . .
H(44) C(56) C(57) 119.7358 ? . . .
C(56) C(57) H(45) 120.2034 ? . . .
H(45) C(57) C(58) 119.0123 ? . . .
C(57) C(58) H(46) 121.0277 ? . . .
C(58) C(59) H(47) 120.0128 ? . . .
H(46) C(58) C(59) 119.5590 ? . . .
C(59) C(60) H(48) 120.7521 ? . . .
H(47) C(59) C(60) 119.0377 ? . . .
C(61) C(62) H(49) 119.3818 ? . . .
H(49) C(62) C(63) 120.1457 ? . . .
C(62) C(63) H(50) 120.1123 ? . . .
H(50) C(63) C(64) 119.0485 ? . . .
C(63) C(64) H(51) 120.6138 ? . . .
C(64) C(65) H(52) 120.1897 ? . . .
H(51) C(64) C(65) 120.0116 ? . . .
H(52) C(65) C(66) 118.4970 ? . . .
C(67) C(68) H(53) 118.7807 ? . . .
C(67) C(72) H(57) 118.5301 ? . . .
H(53) C(68) C(69) 120.3814 ? . . .
C(68) C(69) H(54) 120.4013 ? . . .
H(54) C(69) C(70) 119.6831 ? . . .
C(69) C(70) H(55) 120.3756 ? . . .
C(70) C(71) H(56) 120.3227 ? . . .
H(55) C(70) C(71) 119.2373 ? . . .
C(71) C(72) H(57) 119.7197 ? . . .
H(56) C(71) C(72) 120.2768 ? . . .
C(73) C(74) H(58) 117.1004 ? . . .
C(73) C(78) H(62) 117.6304 ? . . .
H(58) C(74) C(75) 120.7256 ? . . .
C(74) C(75) H(59) 119.5383 ? . . .
H(59) C(75) C(76) 120.0705 ? . . .
C(75) C(76) H(60) 121.5771 ? . . .
C(76) C(77) H(61) 119.6576 ? . . .
H(60) C(76) C(77) 119.9982 ? . . .
C(77) C(78) H(62) 119.5899 ? . . .
H(61) C(77) C(78) 119.5395 ? . . .
C(79) C(80) H(63) 117.9558 ? . . .
C(79) C(84) H(67) 117.8705 ? . . .
H(63) C(80) C(81) 119.0806 ? . . .
C(80) C(81) H(64) 120.0657 ? . . .
H(64) C(81) C(82) 120.1943 ? . . .
C(81) C(82) H(65) 120.0602 ? . . .
C(82) C(83) H(66) 119.2429 ? . . .
H(65) C(82) C(83) 120.8163 ? . . .
C(83) C(84) H(67) 120.4890 ? . . .
H(66) C(83) C(84) 118.7188 ? . . .
C(85) C(86) H(68) 118.7381 ? . . .
C(85) C(90) H(72) 119.4907 ? . . .
H(68) C(86) C(87) 120.0953 ? . . .
C(86) C(87) H(69) 120.4143 ? . . .
H(69) C(87) C(88) 120.7976 ? . . .
C(87) C(88) H(70) 118.8063 ? . . .
C(88) C(89) H(71) 119.0423 ? . . .
H(70) C(88) C(89) 120.0218 ? . . .
C(89) C(90) H(72) 120.0495 ? . . .
H(71) C(89) C(90) 120.9714 ? . . .
C(91) C(92) H(73) 118.8284 ? . . .
H(73) C(92) C(93) 120.2483 ? . . .
C(92) C(93) H(74) 120.1049 ? . . .
H(74) C(93) C(94) 119.6432 ? . . .
C(93) C(94) H(75) 119.3725 ? . . .
C(94) C(95) H(76) 119.6368 ? . . .
H(75) C(94) C(95) 120.9021 ? . . .
H(76) C(95) C(96) 118.7995 ? . . .
C(97) C(98) H(77) 118.6317 ? . . .
C(97) C(102) H(81) 119.1212 ? . . .
H(77) C(98) C(99) 119.3210 ? . . .
C(98) C(99) H(78) 119.7247 ? . . .
H(78) C(99) C(100) 119.8088 ? . . .
C(99) C(100) H(79) 120.0254 ? . . .
C(100) C(101) H(80) 118.9818 ? . . .
H(79) C(100) C(101) 120.9011 ? . . .
C(101) C(102) H(81) 119.9782 ? . . .
H(80) C(101) C(102) 120.1313 ? . . .
C(103) C(104) H(82) 119.5329 ? . . .
C(103) C(108) H(86) 118.7205 ? . . .
H(82) C(104) C(105) 120.0152 ? . . .
C(104) C(105) H(83) 119.9149 ? . . .
H(83) C(105) C(106) 119.2421 ? . . .
C(105) C(106) H(84) 119.4232 ? . . .
C(106) C(107) H(85) 120.7143 ? . . .
H(84) C(106) C(107) 119.9332 ? . . .
C(107) C(108) H(86) 119.0218 ? . . .
H(85) C(107) C(108) 120.8291 ? . . .
C(109) C(110) H(87) 118.8761 ? . . .
C(109) C(114) H(91) 118.5219 ? . . .
H(87) C(110) C(111) 119.3119 ? . . .
C(110) C(111) H(88) 121.1673 ? . . .
H(88) C(111) C(112) 119.3236 ? . . .
C(111) C(112) H(89) 119.6674 ? . . .
C(112) C(113) H(90) 119.8440 ? . . .
H(89) C(112) C(113) 119.4096 ? . . .
C(113) C(114) H(91) 119.8853 ? . . .
H(90) C(113) C(114) 120.5074 ? . . .
C(115) C(116) H(92) 118.5036 ? . . .
C(115) C(120) H(96) 119.0894 ? . . .
H(92) C(116) C(117) 119.4604 ? . . .
C(116) C(117) H(93) 120.4661 ? . . .
H(93) C(117) C(118) 119.8285 ? . . .
C(117) C(118) H(94) 120.8303 ? . . .
C(118) C(119) H(95) 119.5490 ? . . .
H(94) C(118) C(119) 119.8122 ? . . .
C(119) C(120) H(96) 120.5479 ? . . .
H(95) C(119) C(120) 119.1748 ? . . .

loop_
_geom_bond_atom_site_label_1
_geom_bond_atom_site_label_2
_geom_bond_distance
_geom_bond_publ_flag
_geom_bond_site_symmetry_1
_geom_bond_site_symmetry_2
I(1) Cu(1) 2.6155(8) ? . .
I(1) Cu(2) 2.6528(8) ? . .
I(2) Cu(1) 2.6729(9) ? . .
I(2) Cu(2) 2.5960(8) ? . .
I(3) Cu(3) 2.6198(6) ? . .
I(3) Cu(4) 2.6587(8) ? . .
I(4) Cu(3) 2.6806(8) ? . .
I(4) Cu(4) 2.5787(9) ? . .
Cu(1) P(1) 2.283(2) ? . .
Cu(1) P(2) 2.274(2) ? . .
Cu(2) P(3) 2.289(2) ? . .
Cu(2) P(4) 2.279(2) ? . .
Cu(3) P(5) 2.286(2) ? . .
Cu(3) P(6) 2.272(2) ? . .
Cu(4) P(7) 2.282(2) ? . .
Cu(4) P(8) 2.272(2) ? . .
P(1) C(6) 1.836(6) ? . .
P(1) C(7) 1.826(6) ? . .
P(1) C(13) 1.824(7) ? . .
P(2) C(1) 1.852(6) ? . .
P(2) C(19) 1.810(6) ? . .
P(2) C(25) 1.816(7) ? . .
P(3) C(31) 1.827(7) ? . .
P(3) C(37) 1.795(8) ? . .
P(3) C(43) 1.832(7) ? . .
P(4) C(36) 1.830(6) ? . .
P(4) C(49) 1.809(7) ? . .
P(4) C(55) 1.815(7) ? . .
P(5) C(61) 1.827(6) ? . .
P(5) C(67) 1.819(6) ? . .
P(5) C(73) 1.820(6) ? . .
P(6) C(66) 1.847(5) ? . .
P(6) C(79) 1.806(6) ? . .
P(6) C(85) 1.831(7) ? . .
P(7) C(91) 1.830(6) ? . .
P(7) C(97) 1.812(7) ? . .
P(7) C(103) 1.810(6) ? . .
P(8) C(96) 1.839(6) ? . .
P(8) C(109) 1.800(6) ? . .
P(8) C(115) 1.813(7) ? . .
C(1) C(2) 1.389(9) ? . .
C(1) C(6) 1.395(9) ? . .
C(2) C(3) 1.390(9) ? . .
C(3) C(4) 1.37(1) ? . .
C(4) C(5) 1.36(1) ? . .
C(5) C(6) 1.400(8) ? . .
C(7) C(8) 1.35(1) ? . .
C(7) C(12) 1.338(9) ? . .
C(8) C(9) 1.39(1) ? . .
C(9) C(10) 1.37(1) ? . .
C(10) C(11) 1.32(1) ? . .
C(11) C(12) 1.38(1) ? . .
C(13) C(14) 1.382(8) ? . .
C(13) C(18) 1.381(9) ? . .
C(14) C(15) 1.38(1) ? . .
C(15) C(16) 1.35(1) ? . .
C(16) C(17) 1.37(1) ? . .
C(17) C(18) 1.36(1) ? . .
C(19) C(20) 1.34(1) ? . .
C(19) C(24) 1.37(1) ? . .
C(20) C(21) 1.39(1) ? . .
C(21) C(22) 1.33(1) ? . .
C(22) C(23) 1.35(1) ? . .
C(23) C(24) 1.36(1) ? . .
C(25) C(26) 1.37(1) ? . .
C(25) C(30) 1.40(1) ? . .
C(26) C(27) 1.39(1) ? . .
C(27) C(28) 1.38(1) ? . .
C(28) C(29) 1.34(1) ? . .
C(29) C(30) 1.36(1) ? . .
C(31) C(32) 1.380(8) ? . .
C(31) C(36) 1.40(1) ? . .
C(32) C(33) 1.388(9) ? . .
C(33) C(34) 1.38(1) ? . .
C(34) C(35) 1.393(9) ? . .
C(35) C(36) 1.392(9) ? . .
C(37) C(38) 1.38(1) ? . .
C(37) C(42) 1.39(1) ? . .
C(38) C(39) 1.39(2) ? . .
C(39) C(40) 1.33(2) ? . .
C(40) C(41) 1.36(2) ? . .
C(41) C(42) 1.37(1) ? . .
C(43) C(44) 1.35(1) ? . .
C(43) C(48) 1.400(9) ? . .
C(44) C(45) 1.38(1) ? . .
C(45) C(46) 1.38(1) ? . .
C(46) C(47) 1.36(1) ? . .
C(47) C(48) 1.37(1) ? . .
C(49) C(50) 1.38(1) ? . .
C(49) C(54) 1.39(1) ? . .
C(50) C(51) 1.36(1) ? . .
C(51) C(52) 1.36(2) ? . .
C(52) C(53) 1.35(2) ? . .
C(53) C(54) 1.37(1) ? . .
C(55) C(56) 1.382(9) ? . .
C(55) C(60) 1.38(1) ? . .
C(56) C(57) 1.38(1) ? . .
C(57) C(58) 1.34(1) ? . .
C(58) C(59) 1.36(1) ? . .
C(59) C(60) 1.39(1) ? . .
C(61) C(62) 1.405(8) ? . .
C(61) C(66) 1.400(8) ? . .
C(62) C(63) 1.38(1) ? . .
C(63) C(64) 1.38(1) ? . .
C(64) C(65) 1.375(8) ? . .
C(65) C(66) 1.399(8) ? . .
C(67) C(68) 1.389(8) ? . .
C(67) C(72) 1.360(9) ? . .
C(68) C(69) 1.378(9) ? . .
C(69) C(70) 1.37(1) ? . .
C(70) C(71) 1.35(1) ? . .
C(71) C(72) 1.40(1) ? . .
C(73) C(74) 1.35(1) ? . .
C(73) C(78) 1.35(1) ? . .
C(74) C(75) 1.38(1) ? . .
C(75) C(76) 1.35(2) ? . .
C(76) C(77) 1.33(1) ? . .
C(77) C(78) 1.37(1) ? . .
C(79) C(80) 1.381(9) ? . .
C(79) C(84) 1.37(1) ? . .
C(80) C(81) 1.38(1) ? . .
C(81) C(82) 1.35(1) ? . .
C(82) C(83) 1.34(1) ? . .
C(83) C(84) 1.37(1) ? . .
C(85) C(86) 1.39(1) ? . .
C(85) C(90) 1.39(1) ? . .
C(86) C(87) 1.39(1) ? . .
C(87) C(88) 1.37(1) ? . .
C(88) C(89) 1.38(1) ? . .
C(89) C(90) 1.37(1) ? . .
C(91) C(92) 1.390(8) ? . .
C(91) C(96) 1.407(9) ? . .
C(92) C(93) 1.38(1) ? . .
C(93) C(94) 1.37(1) ? . .
C(94) C(95) 1.373(9) ? . .
C(95) C(96) 1.382(9) ? . .
C(97) C(98) 1.38(1) ? . .
C(97) C(102) 1.40(1) ? . .
C(98) C(99) 1.37(1) ? . .
C(99) C(100) 1.36(1) ? . .
C(100) C(101) 1.37(1) ? . .
C(101) C(102) 1.37(1) ? . .
C(103) C(104) 1.387(9) ? . .
C(103) C(108) 1.365(9) ? . .
C(104) C(105) 1.38(1) ? . .
C(105) C(106) 1.34(1) ? . .
C(106) C(107) 1.36(1) ? . .
C(107) C(108) 1.40(1) ? . .
C(109) C(110) 1.378(8) ? . .
C(109) C(114) 1.38(1) ? . .
C(110) C(111) 1.39(1) ? . .
C(111) C(112) 1.34(1) ? . .
C(112) C(113) 1.35(1) ? . .
C(113) C(114) 1.39(1) ? . .
C(115) C(116) 1.37(1) ? . .
C(115) C(120) 1.371(9) ? . .
C(116) C(117) 1.37(1) ? . .
C(117) C(118) 1.36(1) ? . .
C(118) C(119) 1.35(1) ? . .
C(119) C(120) 1.38(1) ? . .
C(2) H(1) 0.9500 ? . .
C(3) H(2) 0.9499 ? . .
C(4) H(3) 0.9500 ? . .
C(5) H(4) 0.9500 ? . .
C(8) H(5) 0.9498 ? . .
C(9) H(6) 0.9500 ? . .
C(10) H(7) 0.9500 ? . .
C(11) H(8) 0.9500 ? . .
C(12) H(9) 0.9500 ? . .
C(14) H(10) 0.9499 ? . .
C(15) H(11) 0.9500 ? . .
C(16) H(12) 0.9499 ? . .
C(17) H(13) 0.9500 ? . .
C(18) H(14) 0.9500 ? . .
C(20) H(15) 0.9500 ? . .
C(21) H(16) 0.9500 ? . .
C(22) H(17) 0.9500 ? . .
C(23) H(18) 0.9501 ? . .
C(24) H(19) 0.9500 ? . .
C(26) H(20) 0.9500 ? . .
C(27) H(21) 0.9500 ? . .
C(28) H(22) 0.9501 ? . .
C(29) H(23) 0.9499 ? . .
C(30) H(24) 0.9500 ? . .
C(32) H(25) 0.9500 ? . .
C(33) H(26) 0.9500 ? . .
C(34) H(27) 0.9501 ? . .
C(35) H(28) 0.9499 ? . .
C(38) H(29) 0.9500 ? . .
C(39) H(30) 0.9500 ? . .
C(40) H(31) 0.9501 ? . .
C(41) H(32) 0.9500 ? . .
C(42) H(33) 0.9501 ? . .
C(44) H(34) 0.9501 ? . .
C(45) H(35) 0.9500 ? . .
C(46) H(36) 0.9500 ? . .
C(47) H(37) 0.9500 ? . .
C(48) H(38) 0.9500 ? . .
C(50) H(39) 0.9500 ? . .
C(51) H(40) 0.9499 ? . .
C(52) H(41) 0.9500 ? . .
C(53) H(42) 0.9500 ? . .
C(54) H(43) 0.9500 ? . .
C(56) H(44) 0.9499 ? . .
C(57) H(45) 0.9500 ? . .
C(58) H(46) 0.9500 ? . .
C(59) H(47) 0.9501 ? . .
C(60) H(48) 0.9501 ? . .
C(62) H(49) 0.9500 ? . .
C(63) H(50) 0.9500 ? . .
C(64) H(51) 0.9499 ? . .
C(65) H(52) 0.9499 ? . .
C(68) H(53) 0.9500 ? . .
C(69) H(54) 0.9500 ? . .
C(70) H(55) 0.9501 ? . .
C(71) H(56) 0.9500 ? . .
C(72) H(57) 0.9500 ? . .
C(74) H(58) 0.9500 ? . .
C(75) H(59) 0.9500 ? . .
C(76) H(60) 0.9501 ? . .
C(77) H(61) 0.9500 ? . .
C(78) H(62) 0.9501 ? . .
C(80) H(63) 0.9499 ? . .
C(81) H(64) 0.9501 ? . .
C(82) H(65) 0.9500 ? . .
C(83) H(66) 0.9501 ? . .
C(84) H(67) 0.9499 ? . .
C(86) H(68) 0.9500 ? . .
C(87) H(69) 0.9500 ? . .
C(88) H(70) 0.9499 ? . .
C(89) H(71) 0.9499 ? . .
C(90) H(72) 0.9499 ? . .
C(92) H(73) 0.9500 ? . .
C(93) H(74) 0.9501 ? . .
C(94) H(75) 0.9501 ? . .
C(95) H(76) 0.9500 ? . .
C(98) H(77) 0.9500 ? . .
C(99) H(78) 0.9499 ? . .
C(100) H(79) 0.9501 ? . .
C(101) H(80) 0.9500 ? . .
C(102) H(81) 0.9499 ? . .
C(104) H(82) 0.9501 ? . .
C(105) H(83) 0.9501 ? . .
C(106) H(84) 0.9500 ? . .
C(107) H(85) 0.9500 ? . .
C(108) H(86) 0.9500 ? . .
C(110) H(87) 0.9501 ? . .
C(111) H(88) 0.9499 ? . .
C(112) H(89) 0.9500 ? . .
C(113) H(90) 0.9501 ? . .
C(114) H(91) 0.9500 ? . .
C(116) H(92) 0.9500 ? . .
C(117) H(93) 0.9499 ? . .
C(118) H(94) 0.9500 ? . .
C(119) H(95) 0.9500 ? . .
C(120) H(96) 0.9500 ? . .

loop_
_geom_contact_atom_site_label_1
_geom_contact_atom_site_label_2
_geom_contact_distance
_geom_contact_publ_flag
_geom_contact_site_symmetry_1
_geom_contact_site_symmetry_2
Cu(1) Cu(2) 2.898(1) ? . .
Cu(1) C(1) 3.221(6) ? . .
Cu(1) C(6) 3.222(5) ? . .
Cu(1) C(7) 3.465(5) ? . .
Cu(1) C(19) 3.523(6) ? . .
Cu(1) C(25) 3.576(7) ? . .
Cu(2) C(31) 3.178(5) ? . .
Cu(2) C(36) 3.183(5) ? . .
Cu(2) C(43) 3.520(6) ? . .
Cu(2) C(55) 3.438(6) ? . .
Cu(3) Cu(4) 2.8618(9) ? . .
Cu(3) C(61) 3.217(5) ? . .
Cu(3) C(66) 3.224(6) ? . .
Cu(3) C(67) 3.491(5) ? . .
Cu(3) C(79) 3.540(6) ? . .
Cu(3) C(85) 3.554(7) ? . .
Cu(4) C(91) 3.187(5) ? . .
Cu(4) C(96) 3.191(5) ? . .
Cu(4) C(103) 3.487(6) ? . .
Cu(4) C(109) 3.450(6) ? . .
P(1) P(2) 3.178(2) ? . .
P(1) C(1) 2.793(7) ? . .
P(1) C(5) 2.850(7) ? . .
P(1) C(8) 2.809(8) ? . .
P(1) C(12) 2.730(7) ? . .
P(1) C(14) 2.850(8) ? . .
P(1) C(18) 2.752(7) ? . .
P(2) C(2) 2.834(6) ? . .
P(2) C(6) 2.806(6) ? . .
P(2) C(20) 2.746(8) ? . .
P(2) C(24) 2.805(9) ? . .
P(2) C(26) 2.771(7) ? . .
P(2) C(30) 2.813(8) ? . .
P(3) P(4) 3.129(3) ? . .
P(3) C(32) 2.835(6) ? . .
P(3) C(36) 2.767(7) ? . .
P(3) C(38) 2.80(1) ? . .
P(3) C(42) 2.769(9) ? . .
P(3) C(44) 2.762(8) ? . .
P(3) C(48) 2.842(8) ? . .
P(4) C(31) 2.786(7) ? . .
P(4) C(35) 2.813(6) ? . .
P(4) C(50) 2.852(9) ? . .
P(4) C(54) 2.745(8) ? . .
P(4) C(56) 2.833(7) ? . .
P(4) C(60) 2.749(8) ? . .
P(5) P(6) 3.193(2) ? . .
P(5) C(62) 2.833(6) ? . .
P(5) C(66) 2.794(6) ? . .
P(5) C(68) 2.843(6) ? . .
P(5) C(72) 2.736(7) ? . .
P(5) C(74) 2.818(9) ? . .
P(5) C(78) 2.756(8) ? . .
P(6) C(61) 2.807(6) ? . .
P(6) C(65) 2.842(6) ? . .
P(6) C(80) 2.829(8) ? . .
P(6) C(84) 2.767(9) ? . .
P(6) C(86) 2.762(7) ? . .
P(6) C(90) 2.850(8) ? . .
P(7) P(8) 3.125(3) ? . .
P(7) C(92) 2.844(6) ? . .
P(7) C(96) 2.781(7) ? . .
P(7) C(98) 2.798(7) ? . .
P(7) C(102) 2.801(8) ? . .
P(7) C(104) 2.821(7) ? . .
P(7) C(108) 2.747(7) ? . .
P(8) C(91) 2.790(6) ? . .
P(8) C(95) 2.839(6) ? . .
P(8) C(110) 2.831(6) ? . .
P(8) C(114) 2.734(8) ? . .
P(8) C(116) 2.824(9) ? . .
P(8) C(120) 2.743(7) ? . .
C(1) C(3) 2.415(9) ? . .
C(1) C(4) 2.772(9) ? . .
C(1) C(5) 2.398(9) ? . .
C(1) C(19) 2.858(9) ? . .
C(1) C(24) 3.25(1) ? . .
C(1) C(25) 2.881(8) ? . .
C(1) C(26) 3.315(8) ? . .
C(2) C(4) 2.38(1) ? . .
C(2) C(5) 2.75(1) ? . .
C(2) C(6) 2.408(9) ? . .
C(2) C(19) 3.533(9) ? . .
C(2) C(24) 3.41(1) ? . .
C(2) C(25) 3.152(8) ? . .
C(2) C(26) 3.394(8) ? . .
C(3) C(5) 2.38(1) ? . .
C(3) C(6) 2.79(1) ? . .
C(3) C(94) 3.56(1) ? . 54501
C(3) C(95) 3.48(1) ? . 54501
C(4) C(6) 2.412(9) ? . .
C(4) C(94) 3.50(1) ? . 54501
C(4) C(95) 3.493(9) ? . 54501
C(5) C(8) 3.51(1) ? . .
C(5) C(13) 3.190(9) ? . .
C(5) C(14) 3.45(1) ? . .
C(5) C(94) 3.574(9) ? . 54501
C(6) C(7) 2.910(8) ? . .
C(6) C(8) 3.13(1) ? . .
C(6) C(13) 2.893(9) ? . .
C(7) C(9) 2.38(1) ? . .
C(7) C(10) 2.75(1) ? . .
C(7) C(11) 2.39(1) ? . .
C(7) C(13) 2.860(9) ? . .
C(7) C(14) 3.19(1) ? . .
C(8) C(10) 2.39(1) ? . .
C(8) C(11) 2.72(1) ? . .
C(8) C(12) 2.31(1) ? . .
C(9) C(11) 2.33(1) ? . .
C(9) C(12) 2.68(1) ? . .
C(10) C(12) 2.33(1) ? . .
C(12) C(13) 3.495(9) ? . .
C(13) C(15) 2.40(1) ? . .
C(13) C(16) 2.77(1) ? . .
C(13) C(17) 2.40(1) ? . .
C(14) C(16) 2.37(1) ? . .
C(14) C(17) 2.74(1) ? . .
C(14) C(18) 2.360(8) ? . .
C(15) C(17) 2.36(1) ? . .
C(15) C(18) 2.72(1) ? . .
C(16) C(18) 2.36(1) ? . .
C(16) C(99) 3.51(1) ? . 54501
C(19) C(21) 2.37(1) ? . .
C(19) C(22) 2.79(1) ? . .
C(19) C(23) 2.39(1) ? . .
C(19) C(25) 2.882(9) ? . .
C(19) C(30) 3.12(1) ? . .
C(20) C(22) 2.38(1) ? . .
C(20) C(23) 2.69(1) ? . .
C(20) C(24) 2.31(1) ? . .
C(21) C(23) 2.29(1) ? . .
C(21) C(24) 2.66(1) ? . .
C(22) C(24) 2.36(1) ? . .
C(23) C(41) 3.60(1) ? . 65602
C(24) C(25) 3.41(1) ? . .
C(24) C(30) 3.37(1) ? . .
C(25) C(27) 2.41(1) ? . .
C(25) C(28) 2.77(1) ? . .
C(25) C(29) 2.39(1) ? . .
C(26) C(28) 2.38(1) ? . .
C(26) C(29) 2.71(1) ? . .
C(26) C(30) 2.37(1) ? . .
C(27) C(29) 2.35(1) ? . .
C(27) C(30) 2.75(1) ? . .
C(28) C(30) 2.37(1) ? . .
C(29) C(51) 3.51(1) ? . .
C(31) C(33) 2.417(8) ? . .
C(31) C(34) 2.79(1) ? . .
C(31) C(35) 2.42(1) ? . .
C(31) C(37) 2.87(1) ? . .
C(31) C(42) 3.32(1) ? . .
C(31) C(43) 2.849(9) ? . .
C(31) C(48) 3.26(1) ? . .
C(32) C(34) 2.39(1) ? . .
C(32) C(35) 2.76(1) ? . .
C(32) C(36) 2.387(9) ? . .
C(32) C(37) 3.161(9) ? . .
C(32) C(42) 3.35(1) ? . .
C(32) C(48) 3.54(1) ? . .
C(33) C(35) 2.40(1) ? . .
C(33) C(36) 2.778(8) ? . .
C(34) C(36) 2.415(8) ? . .
C(34) C(64) 3.284(9) ? . 54601
C(34) C(65) 3.383(9) ? . 54601
C(35) C(49) 3.117(8) ? . .
C(35) C(56) 3.56(1) ? . .
C(35) C(64) 3.575(9) ? . 54601
C(36) C(49) 2.878(9) ? . .
C(36) C(54) 3.52(1) ? . .
C(36) C(55) 2.881(9) ? . .
C(36) C(56) 3.12(1) ? . .
C(37) C(39) 2.40(1) ? . .
C(37) C(40) 2.78(2) ? . .
C(37) C(41) 2.42(1) ? . .
C(37) C(43) 2.89(1) ? . .
C(37) C(48) 3.44(1) ? . .
C(38) C(40) 2.38(2) ? . .
C(38) C(41) 2.74(1) ? . .
C(38) C(42) 2.35(1) ? . .
C(38) C(43) 3.15(1) ? . .
C(38) C(48) 3.44(1) ? . .
C(39) C(41) 2.33(2) ? . .
C(39) C(42) 2.70(1) ? . .
C(40) C(42) 2.36(2) ? . .
C(41) C(23) 3.60(1) ? . 64602
C(41) C(76) 3.45(1) ? . 54601
C(43) C(45) 2.39(1) ? . .
C(43) C(46) 2.78(1) ? . .
C(43) C(47) 2.40(1) ? . .
C(44) C(46) 2.38(1) ? . .
C(44) C(47) 2.71(1) ? . .
C(44) C(48) 2.35(1) ? . .
C(44) C(55) 3.56(1) ? . .
C(45) C(47) 2.35(1) ? . .
C(45) C(48) 2.74(1) ? . .
C(46) C(48) 2.39(1) ? . .
C(49) C(51) 2.40(1) ? . .
C(49) C(52) 2.79(1) ? . .
C(49) C(53) 2.41(1) ? . .
C(49) C(55) 2.88(1) ? . .
C(49) C(60) 3.58(1) ? . .
C(50) C(52) 2.36(1) ? . .
C(50) C(53) 2.71(1) ? . .
C(50) C(54) 2.35(1) ? . .
C(50) C(55) 3.18(1) ? . .
C(51) C(53) 2.35(2) ? . .
C(51) C(54) 2.73(1) ? . .
C(52) C(54) 2.37(1) ? . .
C(55) C(57) 2.41(1) ? . .
C(55) C(58) 2.78(1) ? . .
C(55) C(59) 2.40(1) ? . .
C(56) C(58) 2.36(1) ? . .
C(56) C(59) 2.71(1) ? . .
C(56) C(60) 2.36(1) ? . .
C(57) C(59) 2.33(1) ? . .
C(57) C(60) 2.74(1) ? . .
C(58) C(60) 2.40(1) ? . .
C(61) C(63) 2.419(9) ? . .
C(61) C(64) 2.800(9) ? . .
C(61) C(65) 2.416(9) ? . .
C(61) C(67) 2.883(8) ? . .
C(61) C(68) 3.186(8) ? . .
C(61) C(73) 2.870(9) ? . .
C(61) C(78) 3.43(1) ? . .
C(62) C(64) 2.40(1) ? . .
C(62) C(65) 2.759(9) ? . .
C(62) C(66) 2.412(8) ? . .
C(62) C(67) 3.582(8) ? . .
C(62) C(68) 3.437(9) ? . .
C(62) C(73) 3.148(9) ? . .
C(62) C(78) 3.60(1) ? . .
C(63) C(65) 2.375(9) ? . .
C(63) C(66) 2.777(8) ? . .
C(64) C(34) 3.284(9) ? . 56401
C(64) C(35) 3.575(9) ? . 56401
C(64) C(66) 2.418(9) ? . .
C(65) C(34) 3.383(9) ? . 56401
C(65) C(79) 3.504(8) ? . .
C(65) C(80) 3.46(1) ? . .
C(65) C(85) 3.218(7) ? . .
C(65) C(86) 3.543(8) ? . .
C(66) C(79) 2.864(8) ? . .
C(66) C(80) 3.37(1) ? . .
C(66) C(85) 2.907(8) ? . .
C(66) C(86) 3.351(8) ? . .
C(67) C(69) 2.406(8) ? . .
C(67) C(70) 2.773(9) ? . .
C(67) C(71) 2.41(1) ? . .
C(67) C(73) 2.854(9) ? . .
C(67) C(74) 3.08(1) ? . .
C(68) C(70) 2.38(1) ? . .
C(68) C(71) 2.74(1) ? . .
C(68) C(72) 2.352(9) ? . .
C(68) C(74) 3.58(1) ? . .
C(69) C(71) 2.36(1) ? . .
C(69) C(72) 2.727(9) ? . .
C(70) C(72) 2.369(9) ? . .
C(73) C(75) 2.39(1) ? . .
C(73) C(76) 2.78(1) ? . .
C(73) C(77) 2.39(1) ? . .
C(74) C(76) 2.37(1) ? . .
C(74) C(77) 2.68(1) ? . .
C(74) C(78) 2.29(1) ? . .
C(75) C(77) 2.30(1) ? . .
C(75) C(78) 2.67(1) ? . .
C(75) C(119) 3.60(1) ? . 64502
C(76) C(41) 3.45(1) ? . 56401
C(76) C(78) 2.34(1) ? . .
C(79) C(81) 2.43(1) ? . .
C(79) C(82) 2.80(1) ? . .
C(79) C(83) 2.40(1) ? . .
C(79) C(85) 2.877(9) ? . .
C(79) C(90) 3.143(9) ? . .
C(80) C(82) 2.36(1) ? . .
C(80) C(83) 2.68(1) ? . .
C(80) C(84) 2.32(1) ? . .
C(80) C(85) 3.36(1) ? . .
C(80) C(90) 3.28(1) ? . .
C(80) C(99) 3.593(9) ? . 65502
C(81) C(83) 2.31(1) ? . .
C(81) C(84) 2.71(1) ? . .
C(81) C(99) 3.48(1) ? . 65502
C(82) C(84) 2.37(1) ? . .
C(85) C(87) 2.42(1) ? . .
C(85) C(88) 2.76(1) ? . .
C(85) C(89) 2.40(1) ? . .
C(86) C(88) 2.37(1) ? . .
C(86) C(89) 2.75(1) ? . .
C(86) C(90) 2.39(1) ? . .
C(87) C(89) 2.39(1) ? . .
C(87) C(90) 2.77(1) ? . .
C(88) C(90) 2.38(1) ? . .
C(90) C(119) 3.44(1) ? . .
C(90) C(120) 3.58(1) ? . .
C(91) C(93) 2.410(8) ? . .
C(91) C(94) 2.781(9) ? . .
C(91) C(95) 2.402(9) ? . .
C(91) C(97) 2.904(9) ? . .
C(91) C(98) 3.339(9) ? . .
C(91) C(103) 2.823(9) ? . .
C(91) C(104) 3.23(1) ? . .
C(92) C(94) 2.38(1) ? . .
C(92) C(95) 2.74(1) ? . .
C(92) C(96) 2.405(9) ? . .
C(92) C(97) 3.196(9) ? . .
C(92) C(98) 3.333(9) ? . .
C(92) C(104) 3.51(1) ? . .
C(93) C(95) 2.37(1) ? . .
C(93) C(96) 2.773(9) ? . .
C(94) C(3) 3.56(1) ? . 56501
C(94) C(4) 3.50(1) ? . 56501
C(94) C(5) 3.574(9) ? . 56501
C(94) C(96) 2.404(8) ? . .
C(95) C(3) 3.48(1) ? . 56501
C(95) C(4) 3.493(9) ? . 56501
C(95) C(110) 3.530(9) ? . .
C(95) C(115) 3.166(9) ? . .
C(95) C(116) 3.57(1) ? . .
C(96) C(109) 2.853(9) ? . .
C(96) C(110) 3.103(9) ? . .
C(96) C(115) 2.889(9) ? . .
C(97) C(99) 2.41(1) ? . .
C(97) C(100) 2.80(1) ? . .
C(97) C(101) 2.41(1) ? . .
C(97) C(103) 2.868(9) ? . .
C(97) C(104) 3.42(1) ? . .
C(98) C(100) 2.37(1) ? . .
C(98) C(101) 2.72(1) ? . .
C(98) C(102) 2.37(1) ? . .
C(99) C(16) 3.51(1) ? . 56501
C(99) C(80) 3.593(9) ? . 64502
C(99) C(81) 3.48(1) ? . 64502
C(99) C(101) 2.36(1) ? . .
C(99) C(102) 2.74(1) ? . .
C(100) C(102) 2.39(1) ? . .
C(102) C(103) 3.14(1) ? . .
C(102) C(104) 3.51(1) ? . .
C(103) C(105) 2.40(1) ? . .
C(103) C(106) 2.77(1) ? . .
C(103) C(107) 2.42(1) ? . .
C(104) C(106) 2.37(1) ? . .
C(104) C(107) 2.75(1) ? . .
C(104) C(108) 2.351(9) ? . .
C(105) C(107) 2.35(1) ? . .
C(105) C(108) 2.71(1) ? . .
C(106) C(108) 2.371(9) ? . .
C(108) C(109) 3.493(9) ? . .
C(109) C(111) 2.42(1) ? . .
C(109) C(112) 2.78(1) ? . .
C(109) C(113) 2.42(1) ? . .
C(109) C(115) 2.850(9) ? . .
C(109) C(116) 3.13(1) ? . .
C(110) C(112) 2.36(1) ? . .
C(110) C(113) 2.72(1) ? . .
C(110) C(114) 2.34(1) ? . .
C(111) C(113) 2.34(1) ? . .
C(111) C(114) 2.73(1) ? . .
C(112) C(114) 2.37(1) ? . .
C(114) C(115) 3.53(1) ? . .
C(115) C(117) 2.40(1) ? . .
C(115) C(118) 2.77(1) ? . .
C(115) C(119) 2.39(1) ? . .
C(116) C(118) 2.36(1) ? . .
C(116) C(119) 2.70(1) ? . .
C(116) C(120) 2.34(1) ? . .
C(117) C(119) 2.34(1) ? . .
C(117) C(120) 2.73(1) ? . .
C(118) C(120) 2.38(1) ? . .
C(119) C(75) 3.60(1) ? . 65502
I(1) H(9) 3.4091 ? . .
I(1) H(15) 3.2487 ? . .
I(1) H(18) 3.2269 ? . 64602
I(1) H(33) 3.3467 ? . .
I(1) H(43) 3.1256 ? . .
I(1) H(46) 3.2811 ? . 45501
I(2) H(7) 3.1462 ? . 65501
I(2) H(14) 2.9590 ? . .
I(2) H(20) 3.2787 ? . .
I(2) H(22) 3.5099 ? . 74602
I(2) H(23) 3.1860 ? . 74602
I(2) H(34) 3.1872 ? . .
I(2) H(48) 3.3750 ? . .
I(2) H(74) 3.3943 ? . 54501
I(3) H(57) 3.1963 ? . .
I(3) H(64) 3.0893 ? . 64502
I(3) H(67) 3.1468 ? . .
I(3) H(77) 3.4793 ? . .
I(3) H(89) 3.1411 ? . 45501
I(3) H(96) 3.1330 ? . .
I(4) H(26) 3.5852 ? . 56401
I(4) H(55) 3.2730 ? . 65501
I(4) H(62) 3.0468 ? . .
I(4) H(68) 3.1434 ? . .
I(4) H(71) 3.3978 ? . 74502
I(4) H(86) 3.1123 ? . .
I(4) H(91) 3.5699 ? . .
Cu(1) H(9) 3.5099 ? . .
Cu(1) H(14) 3.2725 ? . .
Cu(1) H(15) 3.1864 ? . .
Cu(2) H(34) 3.1318 ? . .
Cu(2) H(43) 3.4353 ? . .
Cu(2) H(48) 3.5078 ? . .
Cu(3) H(57) 3.2680 ? . .
Cu(3) H(67) 3.1627 ? . .
Cu(3) H(68) 3.5764 ? . .
Cu(4) H(86) 3.0758 ? . .
Cu(4) H(91) 3.5139 ? . .
Cu(4) H(96) 3.3586 ? . .
P(1) H(4) 2.9460 ? . .
P(1) H(5) 2.9193 ? . .
P(1) H(9) 2.7675 ? . .
P(1) H(10) 2.9612 ? . .
P(1) H(14) 2.7915 ? . .
P(2) H(1) 2.9170 ? . .
P(2) H(15) 2.8098 ? . .
P(2) H(19) 2.8970 ? . .
P(2) H(20) 2.8439 ? . .
P(2) H(24) 2.9091 ? . .
P(3) H(25) 2.9420 ? . .
P(3) H(29) 2.8993 ? . .
P(3) H(33) 2.8120 ? . .
P(3) H(34) 2.8171 ? . .
P(3) H(38) 2.9492 ? . .
P(4) H(28) 2.8926 ? . .
P(4) H(39) 2.9627 ? . .
P(4) H(43) 2.7777 ? . .
P(4) H(44) 2.9402 ? . .
P(4) H(48) 2.8104 ? . .
P(5) H(49) 2.9284 ? . .
P(5) H(53) 2.9472 ? . .
P(5) H(57) 2.7782 ? . .
P(5) H(58) 2.8947 ? . .
P(5) H(62) 2.8033 ? . .
P(6) H(52) 2.9149 ? . .
P(6) H(63) 2.9251 ? . .
P(6) H(67) 2.8239 ? . .
P(6) H(68) 2.8070 ? . .
P(6) H(72) 2.9635 ? . .
P(7) H(73) 2.9413 ? . .
P(7) H(77) 2.8843 ? . .
P(7) H(81) 2.8927 ? . .
P(7) H(82) 2.9345 ? . .
P(7) H(86) 2.8078 ? . .
P(8) H(76) 2.9297 ? . .
P(8) H(87) 2.9499 ? . .
P(8) H(91) 2.7834 ? . .
P(8) H(92) 2.9239 ? . .
P(8) H(96) 2.7997 ? . .
C(1) H(1) 2.0314 ? . .
C(1) H(2) 3.2719 ? . .
C(1) H(4) 3.2551 ? . .
C(1) H(5) 3.3586 ? . .
C(1) H(19) 2.9304 ? . .
C(1) H(20) 3.0158 ? . .
C(1) H(75) 3.2319 ? . 54501
C(2) H(2) 2.0415 ? . .
C(2) H(3) 3.2419 ? . .
C(2) H(19) 2.7264 ? . .
C(2) H(20) 3.1948 ? . .
C(2) H(75) 3.1910 ? . 54501
C(3) H(1) 2.0374 ? . .
C(3) H(3) 2.0164 ? . .
C(3) H(4) 3.2299 ? . .
C(3) H(59) 3.2213 ? . 64502
C(3) H(75) 3.4067 ? . 54501
C(3) H(76) 3.2736 ? . 54501
C(4) H(1) 3.2423 ? . .
C(4) H(2) 2.0260 ? . .
C(4) H(4) 2.0098 ? . .
C(4) H(59) 3.5413 ? . 64502
C(4) H(88) 3.4283 ? . 44501
C(5) H(2) 3.2341 ? . .
C(5) H(3) 2.0161 ? . .
C(5) H(5) 2.8402 ? . .
C(5) H(10) 3.3066 ? . .
C(5) H(88) 3.2308 ? . 44501
C(6) H(1) 3.2632 ? . .
C(6) H(3) 3.2678 ? . .
C(6) H(4) 2.0386 ? . .
C(6) H(5) 2.6493 ? . .
C(6) H(10) 3.5686 ? . .
C(6) H(75) 3.4497 ? . 54501
C(7) H(4) 3.5680 ? . .
C(7) H(5) 2.0022 ? . .
C(7) H(6) 3.2357 ? . .
C(7) H(8) 3.2382 ? . .
C(7) H(9) 1.9735 ? . .
C(7) H(10) 2.8128 ? . .
C(8) H(4) 3.4606 ? . .
C(8) H(6) 2.0492 ? . .
C(8) H(7) 3.2471 ? . .
C(8) H(9) 3.1618 ? . .
C(8) H(10) 3.0614 ? . .
C(8) H(31) 3.3627 ? . 65602
C(8) H(88) 3.5872 ? . 44501
C(9) H(5) 2.0430 ? . .
C(9) H(7) 2.0166 ? . .
C(9) H(8) 3.1873 ? . .
C(9) H(30) 3.2824 ? . 65602
C(9) H(31) 3.4462 ? . 65602
C(10) H(5) 3.2393 ? . .
C(10) H(6) 2.0127 ? . .
C(10) H(8) 1.9716 ? . .
C(10) H(9) 3.1798 ? . .
C(10) H(21) 3.5631 ? . 45501
C(10) H(41) 3.2645 ? . 64602
C(11) H(6) 3.1778 ? . .
C(11) H(7) 1.9743 ? . .
C(11) H(9) 2.0194 ? . .
C(11) H(41) 3.0203 ? . 64602
C(11) H(47) 3.3477 ? . 45501
C(12) H(5) 3.1660 ? . .
C(12) H(7) 3.1948 ? . .
C(12) H(8) 2.0395 ? . .
C(12) H(10) 3.4774 ? . .
C(12) H(41) 3.1853 ? . 64602
C(13) H(4) 2.7837 ? . .
C(13) H(9) 3.3805 ? . .
C(13) H(10) 2.0196 ? . .
C(13) H(11) 3.2593 ? . .
C(13) H(13) 3.2603 ? . .
C(13) H(14) 2.0149 ? . .
C(13) H(74) 3.4940 ? . 54501
C(14) H(4) 2.7146 ? . .
C(14) H(11) 2.0347 ? . .
C(14) H(12) 3.2223 ? . .
C(14) H(14) 3.2152 ? . .
C(14) H(41) 3.4391 ? . 64602
C(14) H(42) 3.2061 ? . 64602
C(14) H(83) 3.4869 ? . 44501
C(15) H(10) 2.0324 ? . .
C(15) H(12) 1.9958 ? . .
C(15) H(13) 3.2088 ? . .
C(15) H(42) 2.9268 ? . 64602
C(15) H(78) 3.0721 ? . 54501
C(15) H(83) 3.1036 ? . 44501
C(15) H(84) 3.4463 ? . 44501
C(16) H(10) 3.2246 ? . .
C(16) H(11) 1.9949 ? . .
C(16) H(13) 2.0098 ? . .
C(16) H(14) 3.2182 ? . .
C(16) H(16) 3.2553 ? . 64602
C(16) H(42) 3.4807 ? . 64602
C(16) H(78) 3.1675 ? . 54501
C(17) H(11) 3.2115 ? . .
C(17) H(12) 2.0216 ? . .
C(17) H(14) 2.0131 ? . .
C(17) H(16) 2.9375 ? . 64602
C(17) H(39) 3.2931 ? . 74602
C(17) H(73) 3.4398 ? . 54501
C(17) H(74) 3.4020 ? . 54501
C(18) H(10) 3.2185 ? . .
C(18) H(12) 3.2221 ? . .
C(18) H(13) 2.0281 ? . .
C(18) H(16) 3.3240 ? . 64602
C(18) H(17) 3.1393 ? . 64602
C(18) H(74) 2.9119 ? . 54501
C(19) H(1) 3.4624 ? . .
C(19) H(15) 1.9818 ? . .
C(19) H(16) 3.2152 ? . .
C(19) H(18) 3.2399 ? . .
C(19) H(19) 2.0079 ? . .
C(19) H(24) 2.6502 ? . .
C(20) H(16) 2.0199 ? . .
C(20) H(17) 3.2373 ? . .
C(20) H(19) 3.1671 ? . .
C(20) H(24) 3.2920 ? . .
C(20) H(42) 3.2885 ? . .
C(20) H(43) 3.5830 ? . .
C(20) H(47) 3.4562 ? . 45501
C(21) H(15) 2.0410 ? . .
C(21) H(17) 1.9874 ? . .
C(21) H(18) 3.1429 ? . .
C(21) H(42) 3.3579 ? . .
C(21) H(47) 3.1463 ? . 45501
C(22) H(9) 3.5815 ? . 65602
C(22) H(15) 3.2287 ? . .
C(22) H(16) 1.9715 ? . .
C(22) H(18) 1.9896 ? . .
C(22) H(19) 3.2147 ? . .
C(22) H(22) 3.5472 ? . 45501
C(23) H(9) 3.5584 ? . 65602
C(23) H(16) 3.1493 ? . .
C(23) H(17) 2.0265 ? . .
C(23) H(19) 2.0053 ? . .
C(23) H(24) 3.5976 ? . .
C(23) H(32) 3.5417 ? . 65602
C(23) H(35) 3.5399 ? . 75602
C(24) H(1) 3.1599 ? . .
C(24) H(15) 3.1710 ? . .
C(24) H(17) 3.2321 ? . .
C(24) H(18) 2.0117 ? . .
C(24) H(24) 2.8409 ? . .
C(24) H(35) 3.4372 ? . 75602
C(24) H(36) 3.5795 ? . 75602
C(25) H(1) 2.7421 ? . .
C(25) H(19) 3.2241 ? . .
C(25) H(20) 2.0080 ? . .
C(25) H(21) 3.2565 ? . .
C(25) H(23) 3.2424 ? . .
C(25) H(24) 2.0395 ? . .
C(26) H(1) 3.0365 ? . .
C(26) H(21) 2.0366 ? . .
C(26) H(22) 3.2407 ? . .
C(26) H(24) 3.2281 ? . .
C(26) H(48) 3.2382 ? . .
C(26) H(75) 3.1733 ? . 54501
C(27) H(20) 2.0314 ? . .
C(27) H(22) 2.0240 ? . .
C(27) H(23) 3.2054 ? . .
C(27) H(29) 3.2886 ? . 75602
C(27) H(48) 3.1193 ? . .
C(28) H(20) 3.2366 ? . .
C(28) H(21) 2.0334 ? . .
C(28) H(23) 1.9852 ? . .
C(28) H(24) 3.2218 ? . .
C(29) H(21) 3.2133 ? . .
C(29) H(22) 1.9998 ? . .
C(29) H(24) 2.0193 ? . .
C(29) H(34) 3.2735 ? . 75602
C(29) H(40) 3.5841 ? . .
C(30) H(1) 3.4519 ? . .
C(30) H(19) 3.2795 ? . .
C(30) H(20) 3.2281 ? . .
C(30) H(22) 3.2218 ? . .
C(30) H(23) 2.0045 ? . .
C(31) H(25) 2.0234 ? . .
C(31) H(26) 3.2684 ? . .
C(31) H(28) 3.2677 ? . .
C(31) H(33) 2.9991 ? . .
C(31) H(38) 2.9874 ? . .
C(31) H(44) 3.3370 ? . .
C(32) H(26) 2.0362 ? . .
C(32) H(27) 3.2494 ? . .
C(32) H(33) 3.1006 ? . .
C(32) H(38) 2.9144 ? . .
C(32) H(54) 3.2127 ? . 64601
C(32) H(93) 3.5585 ? . 73602
C(33) H(25) 2.0254 ? . .
C(33) H(27) 2.0265 ? . .
C(33) H(28) 3.2620 ? . .
C(33) H(54) 2.9560 ? . 64601
C(33) H(55) 3.0834 ? . 64601
C(33) H(62) 3.4482 ? . 54601
C(33) H(68) 3.1968 ? . 54601
C(34) H(25) 3.2444 ? . .
C(34) H(26) 2.0350 ? . .
C(34) H(28) 2.0491 ? . .
C(34) H(51) 3.4585 ? . 54601
C(34) H(52) 3.5810 ? . 54601
C(34) H(54) 3.1564 ? . 64601
C(34) H(68) 3.1228 ? . 54601
C(34) H(80) 3.1836 ? . 74602
C(34) H(81) 3.4784 ? . 74602
C(35) H(26) 3.2615 ? . .
C(35) H(27) 2.0492 ? . .
C(35) H(44) 2.8725 ? . .
C(35) H(51) 3.4083 ? . 54601
C(35) H(80) 3.4625 ? . 74602
C(36) H(25) 3.2464 ? . .
C(36) H(27) 3.2763 ? . .
C(36) H(28) 2.0311 ? . .
C(36) H(43) 3.4103 ? . .
C(36) H(44) 2.6562 ? . .
C(37) H(25) 2.7337 ? . .
C(37) H(29) 2.0147 ? . .
C(37) H(30) 3.2547 ? . .
C(37) H(32) 3.2687 ? . .
C(37) H(33) 2.0072 ? . .
C(37) H(38) 3.2567 ? . .
C(38) H(21) 3.4336 ? . 74602
C(38) H(25) 3.5250 ? . .
C(38) H(30) 2.0395 ? . .
C(38) H(31) 3.2374 ? . .
C(38) H(33) 3.2005 ? . .
C(38) H(38) 3.3176 ? . .
C(38) H(93) 3.5369 ? . 73602
C(39) H(6) 3.1460 ? . 64602
C(39) H(21) 3.3694 ? . 74602
C(39) H(29) 2.0510 ? . .
C(39) H(31) 1.9865 ? . .
C(39) H(32) 3.1907 ? . .
C(39) H(76) 3.4329 ? . 73602
C(39) H(92) 3.3653 ? . 73602
C(40) H(5) 3.5152 ? . 64602
C(40) H(6) 3.3876 ? . 64602
C(40) H(29) 3.2307 ? . .
C(40) H(30) 1.9652 ? . .
C(40) H(32) 2.0250 ? . .
C(40) H(33) 3.2250 ? . .
C(40) H(60) 3.2431 ? . 54601
C(41) H(18) 3.1611 ? . 64602
C(41) H(30) 3.1786 ? . .
C(41) H(31) 2.0097 ? . .
C(41) H(33) 2.0304 ? . .
C(41) H(36) 3.5871 ? . 45501
C(41) H(60) 3.4011 ? . 54601
C(42) H(18) 3.2153 ? . 64602
C(42) H(25) 2.8926 ? . .
C(42) H(29) 3.2161 ? . .
C(42) H(31) 3.2185 ? . .
C(42) H(32) 2.0159 ? . .
C(43) H(29) 2.6783 ? . .
C(43) H(34) 1.9884 ? . .
C(43) H(35) 3.2410 ? . .
C(43) H(37) 3.2504 ? . .
C(43) H(38) 2.0465 ? . .
C(44) H(29) 3.3909 ? . .
C(44) H(35) 2.0312 ? . .
C(44) H(36) 3.2484 ? . .
C(44) H(38) 3.2139 ? . .
C(45) H(19) 3.2258 ? . 74602
C(45) H(34) 2.0169 ? . .
C(45) H(36) 2.0384 ? . .
C(45) H(37) 3.2063 ? . .
C(46) H(1) 3.3959 ? . 74602
C(46) H(19) 3.1566 ? . 74602
C(46) H(34) 3.2337 ? . .
C(46) H(35) 2.0247 ? . .
C(46) H(37) 1.9979 ? . .
C(46) H(38) 3.2385 ? . .
C(47) H(35) 3.2093 ? . .
C(47) H(36) 2.0113 ? . .
C(47) H(38) 2.0238 ? . .
C(47) H(53) 3.5852 ? . 64601
C(47) H(94) 3.5441 ? . 73602
C(48) H(25) 3.4358 ? . .
C(48) H(29) 2.9020 ? . .
C(48) H(34) 3.2135 ? . .
C(48) H(36) 3.2398 ? . .
C(48) H(37) 2.0114 ? . .
C(48) H(54) 3.5770 ? . 64601
C(48) H(94) 3.4638 ? . 73602
C(49) H(28) 2.6788 ? . .
C(49) H(39) 2.0040 ? . .
C(49) H(40) 3.2548 ? . .
C(49) H(42) 3.2571 ? . .
C(49) H(43) 2.0205 ? . .
C(49) H(48) 3.4799 ? . .
C(50) H(13) 3.2883 ? . 75602
C(50) H(28) 3.0370 ? . .
C(50) H(40) 2.0158 ? . .
C(50) H(41) 3.2197 ? . .
C(50) H(43) 3.2045 ? . .
C(50) H(82) 3.3118 ? . 74602
C(51) H(23) 3.1153 ? . .
C(51) H(24) 3.5692 ? . .
C(51) H(39) 2.0070 ? . .
C(51) H(41) 2.0185 ? . .
C(51) H(42) 3.2086 ? . .
C(51) H(73) 3.3229 ? . 74602
C(51) H(74) 3.5889 ? . 74602
C(51) H(82) 2.8832 ? . 74602
C(52) H(23) 3.4978 ? . .
C(52) H(24) 3.2045 ? . .
C(52) H(39) 3.2146 ? . .
C(52) H(40) 2.0127 ? . .
C(52) H(42) 2.0068 ? . .
C(52) H(43) 3.2276 ? . .
C(52) H(82) 3.2416 ? . 74602
C(52) H(83) 3.0527 ? . 74602
C(53) H(11) 3.4733 ? . 65602
C(53) H(15) 3.5886 ? . .
C(53) H(24) 3.1897 ? . .
C(53) H(40) 3.2034 ? . .
C(53) H(41) 2.0058 ? . .
C(53) H(43) 2.0307 ? . .
C(53) H(83) 3.1056 ? . 74602
C(54) H(15) 3.4824 ? . .
C(54) H(24) 3.5583 ? . .
C(54) H(28) 3.3193 ? . .
C(54) H(39) 3.2072 ? . .
C(54) H(41) 3.2261 ? . .
C(54) H(42) 2.0102 ? . .
C(55) H(28) 3.5828 ? . .
C(55) H(34) 3.4165 ? . .
C(55) H(39) 2.7269 ? . .
C(55) H(44) 2.0182 ? . .
C(55) H(45) 3.2603 ? . .
C(55) H(47) 3.2506 ? . .
C(55) H(48) 2.0226 ? . .
C(56) H(12) 3.4519 ? . 75602
C(56) H(28) 3.5749 ? . .
C(56) H(39) 3.2699 ? . .
C(56) H(45) 2.0272 ? . .
C(56) H(46) 3.2224 ? . .
C(56) H(48) 3.2215 ? . .
C(57) H(12) 2.8772 ? . 75602
C(57) H(44) 2.0225 ? . .
C(57) H(46) 1.9997 ? . .
C(57) H(47) 3.1890 ? . .
C(57) H(50) 3.4807 ? . 64601
C(58) H(12) 3.0351 ? . 75602
C(58) H(16) 3.3849 ? . 65501
C(58) H(44) 3.2093 ? . .
C(58) H(45) 1.9803 ? . .
C(58) H(47) 2.0144 ? . .
C(58) H(48) 3.2549 ? . .
C(59) H(13) 3.4790 ? . 75602
C(59) H(16) 3.0791 ? . 65501
C(59) H(45) 3.1876 ? . .
C(59) H(46) 2.0099 ? . .
C(59) H(48) 2.0480 ? . .
C(60) H(13) 3.5211 ? . 75602
C(60) H(34) 3.3644 ? . .
C(60) H(39) 3.1975 ? . .
C(60) H(44) 3.2175 ? . .
C(60) H(46) 3.2512 ? . .
C(60) H(47) 2.0311 ? . .
C(61) H(26) 3.5338 ? . 56401
C(61) H(49) 2.0456 ? . .
C(61) H(50) 3.2774 ? . .
C(61) H(52) 3.2660 ? . .
C(61) H(53) 2.7773 ? . .
C(61) H(62) 3.2083 ? . .
C(62) H(45) 3.4913 ? . 46401
C(62) H(50) 2.0327 ? . .
C(62) H(51) 3.2581 ? . .
C(62) H(53) 2.7062 ? . .
C(62) H(62) 3.5208 ? . .
C(63) H(45) 3.0435 ? . 46401
C(63) H(49) 2.0331 ? . .
C(63) H(51) 2.0318 ? . .
C(63) H(52) 3.2355 ? . .
C(63) H(53) 3.5977 ? . .
C(64) H(27) 3.2668 ? . 56401
C(64) H(49) 3.2546 ? . .
C(64) H(50) 2.0165 ? . .
C(64) H(52) 2.0262 ? . .
C(65) H(27) 3.0182 ? . 56401
C(65) H(50) 3.2287 ? . .
C(65) H(51) 2.0245 ? . .
C(65) H(63) 2.8543 ? . .
C(65) H(68) 3.4025 ? . .
C(65) H(79) 3.5832 ? . 65502
C(65) H(84) 3.5456 ? . 75502
C(66) H(27) 3.5731 ? . 56401
C(66) H(49) 3.2695 ? . .
C(66) H(51) 3.2728 ? . .
C(66) H(52) 2.0319 ? . .
C(66) H(63) 3.1125 ? . .
C(66) H(68) 3.0655 ? . .
C(67) H(49) 3.5377 ? . .
C(67) H(53) 2.0255 ? . .
C(67) H(54) 3.2639 ? . .
C(67) H(56) 3.2590 ? . .
C(67) H(57) 1.9962 ? . .
C(67) H(58) 2.5673 ? . .
C(68) H(37) 3.4703 ? . 46401
C(68) H(49) 3.3367 ? . .
C(68) H(54) 2.0309 ? . .
C(68) H(55) 3.2405 ? . .
C(68) H(57) 3.2108 ? . .
C(68) H(58) 2.9291 ? . .
C(68) H(79) 3.2765 ? . 65502
C(68) H(80) 3.4441 ? . 65502
C(68) H(94) 3.4731 ? . 64502
C(69) H(38) 3.4984 ? . 46401
C(69) H(53) 2.0307 ? . .
C(69) H(55) 2.0256 ? . .
C(69) H(56) 3.2195 ? . .
C(69) H(80) 2.9287 ? . 65502
C(69) H(94) 3.1632 ? . 64502
C(70) H(26) 3.3697 ? . 46401
C(70) H(53) 3.2398 ? . .
C(70) H(54) 2.0189 ? . .
C(70) H(56) 2.0020 ? . .
C(70) H(57) 3.2233 ? . .
C(70) H(94) 3.1180 ? . 64502
C(71) H(54) 3.2117 ? . .
C(71) H(55) 1.9915 ? . .
C(71) H(57) 2.0421 ? . .
C(71) H(71) 3.5894 ? . 64502
C(71) H(90) 3.4057 ? . 45501
C(71) H(94) 3.4189 ? . 64502
C(72) H(53) 3.2077 ? . .
C(72) H(55) 3.2274 ? . .
C(72) H(56) 2.0475 ? . .
C(72) H(58) 3.1061 ? . .
C(73) H(49) 2.7268 ? . .
C(73) H(53) 3.5744 ? . .
C(73) H(58) 1.9748 ? . .
C(73) H(59) 3.2379 ? . .
C(73) H(61) 3.2335 ? . .
C(73) H(62) 1.9818 ? . .
C(73) H(65) 3.5209 ? . 64502
C(74) H(37) 3.1404 ? . 46401
C(74) H(49) 3.2051 ? . .
C(74) H(59) 2.0269 ? . .
C(74) H(60) 3.2362 ? . .
C(74) H(62) 3.1435 ? . .
C(74) H(94) 3.5255 ? . 64502
C(74) H(95) 2.9358 ? . 64502
C(75) H(2) 3.5402 ? . 65502
C(75) H(32) 3.4233 ? . 56401
C(75) H(37) 3.4421 ? . 46401
C(75) H(58) 2.0385 ? . .
C(75) H(60) 2.0144 ? . .
C(75) H(61) 3.1586 ? . .
C(75) H(66) 3.3902 ? . 64502
C(75) H(95) 2.9299 ? . 64502
C(76) H(31) 3.4845 ? . 56401
C(76) H(32) 3.1289 ? . 56401
C(76) H(58) 3.2261 ? . .
C(76) H(59) 1.9999 ? . .
C(76) H(61) 1.9772 ? . .
C(76) H(62) 3.1922 ? . .
C(76) H(66) 3.2258 ? . 64502
C(77) H(32) 3.5412 ? . 56401
C(77) H(59) 3.1582 ? . .
C(77) H(60) 1.9806 ? . .
C(77) H(62) 2.0157 ? . .
C(77) H(66) 3.5023 ? . 64502
C(77) H(92) 3.4827 ? . 74502
C(77) H(93) 3.4595 ? . 74502
C(78) H(49) 3.2197 ? . .
C(78) H(58) 3.1418 ? . .
C(78) H(60) 3.2032 ? . .
C(78) H(61) 2.0152 ? . .
C(78) H(65) 3.5342 ? . 64502
C(79) H(52) 3.3875 ? . .
C(79) H(63) 2.0099 ? . .
C(79) H(64) 3.2741 ? . .
C(79) H(66) 3.2417 ? . .
C(79) H(67) 2.0025 ? . .
C(79) H(72) 2.6868 ? . .
C(80) H(52) 3.1111 ? . .
C(80) H(64) 2.0296 ? . .
C(80) H(65) 3.2193 ? . .
C(80) H(67) 3.1851 ? . .
C(80) H(72) 2.6821 ? . .
C(80) H(78) 3.5167 ? . 65502
C(80) H(85) 3.5782 ? . 75502
C(81) H(57) 3.5228 ? . 65502
C(81) H(63) 2.0198 ? . .
C(81) H(65) 1.9999 ? . .
C(81) H(66) 3.1719 ? . .
C(81) H(72) 3.5254 ? . .
C(82) H(63) 3.2086 ? . .
C(82) H(64) 2.0013 ? . .
C(82) H(66) 1.9857 ? . .
C(82) H(67) 3.2232 ? . .
C(82) H(70) 3.4236 ? . 45501
C(83) H(64) 3.1772 ? . .
C(83) H(65) 2.0008 ? . .
C(83) H(67) 2.0278 ? . .
C(83) H(90) 3.1365 ? . 45501
C(84) H(63) 3.1844 ? . .
C(84) H(65) 3.2298 ? . .
C(84) H(66) 2.0106 ? . .
C(84) H(72) 3.5156 ? . .
C(84) H(90) 3.3526 ? . 45501
C(84) H(95) 3.4495 ? . .
C(84) H(96) 3.5542 ? . .
C(85) H(52) 2.8236 ? . .
C(85) H(63) 3.1280 ? . .
C(85) H(68) 2.0244 ? . .
C(85) H(69) 3.2727 ? . .
C(85) H(71) 3.2613 ? . .
C(85) H(72) 2.0370 ? . .
C(86) H(26) 3.5244 ? . 56401
C(86) H(27) 2.8316 ? . 56401
C(86) H(52) 3.2521 ? . .
C(86) H(69) 2.0384 ? . .
C(86) H(70) 3.2260 ? . .
C(86) H(72) 3.2494 ? . .
C(86) H(91) 3.4324 ? . .
C(87) H(27) 3.2096 ? . 56401
C(87) H(68) 2.0353 ? . .
C(87) H(70) 2.0072 ? . .
C(87) H(71) 3.2403 ? . .
C(87) H(80) 3.5176 ? . 75502
C(87) H(81) 3.0988 ? . 75502
C(87) H(91) 3.1797 ? . .
C(88) H(68) 3.2311 ? . .
C(88) H(69) 2.0266 ? . .
C(88) H(71) 2.0189 ? . .
C(88) H(72) 3.2377 ? . .
C(88) H(81) 3.4025 ? . 75502
C(89) H(69) 3.2530 ? . .
C(89) H(70) 2.0286 ? . .
C(89) H(72) 2.0192 ? . .
C(89) H(86) 3.3375 ? . 75502
C(90) H(52) 3.4971 ? . .
C(90) H(63) 3.0894 ? . .
C(90) H(68) 3.2457 ? . .
C(90) H(70) 3.2361 ? . .
C(90) H(71) 2.0281 ? . .
C(90) H(85) 3.5882 ? . 75502
C(90) H(95) 3.5254 ? . .
C(91) H(73) 2.0267 ? . .
C(91) H(74) 3.2656 ? . .
C(91) H(76) 3.2570 ? . .
C(91) H(77) 3.0053 ? . .
C(91) H(82) 2.9990 ? . .
C(91) H(87) 3.3021 ? . .
C(92) H(40) 3.0055 ? . 75602
C(92) H(74) 2.0300 ? . .
C(92) H(75) 3.2341 ? . .
C(92) H(77) 2.9996 ? . .
C(92) H(82) 2.9186 ? . .
C(93) H(7) 3.5656 ? . 66501
C(93) H(14) 3.5822 ? . 56501
C(93) H(40) 2.9686 ? . 75602
C(93) H(73) 2.0313 ? . .
C(93) H(75) 2.0095 ? . .
C(93) H(76) 3.2237 ? . .
C(94) H(6) 3.3120 ? . 66501
C(94) H(7) 3.3440 ? . 66501
C(94) H(20) 3.2443 ? . 56501
C(94) H(73) 3.2373 ? . .
C(94) H(74) 2.0122 ? . .
C(94) H(76) 2.0193 ? . .
C(95) H(2) 3.5933 ? . 56501
C(95) H(3) 3.5893 ? . 56501
C(95) H(6) 3.4873 ? . 66501
C(95) H(30) 3.2933 ? . 76602
C(95) H(74) 3.2251 ? . .
C(95) H(75) 2.0317 ? . .
C(95) H(87) 2.8458 ? . .
C(95) H(92) 3.5619 ? . .
C(96) H(73) 3.2605 ? . .
C(96) H(75) 3.2629 ? . .
C(96) H(76) 2.0188 ? . .
C(96) H(87) 2.6365 ? . .
C(97) H(73) 2.7560 ? . .
C(97) H(77) 2.0187 ? . .
C(97) H(78) 3.2609 ? . .
C(97) H(80) 3.2672 ? . .
C(97) H(81) 2.0365 ? . .
C(97) H(82) 3.2072 ? . .
C(98) H(64) 3.1929 ? . 64502
C(98) H(73) 2.8384 ? . .
C(98) H(78) 2.0198 ? . .
C(98) H(79) 3.2297 ? . .
C(98) H(81) 3.2278 ? . .
C(99) H(11) 3.4131 ? . 56501
C(99) H(12) 3.0703 ? . 56501
C(99) H(63) 3.4099 ? . 64502
C(99) H(64) 3.2471 ? . 64502
C(99) H(77) 2.0160 ? . .
C(99) H(79) 2.0115 ? . .
C(99) H(80) 3.2095 ? . .
C(99) H(84) 3.4348 ? . 45501
C(100) H(12) 3.5784 ? . 56501
C(100) H(44) 3.5079 ? . 75602
C(100) H(45) 3.5412 ? . 75602
C(100) H(77) 3.2236 ? . .
C(100) H(78) 2.0093 ? . .
C(100) H(80) 2.0135 ? . .
C(100) H(81) 3.2439 ? . .
C(101) H(27) 3.4978 ? . 75602
C(101) H(28) 3.5411 ? . 75602
C(101) H(44) 3.4885 ? . 75602
C(101) H(54) 3.4336 ? . 64502
C(101) H(69) 3.2738 ? . 74502
C(101) H(78) 3.2169 ? . .
C(101) H(79) 2.0322 ? . .
C(101) H(81) 2.0229 ? . .
C(102) H(27) 3.4516 ? . 75602
C(102) H(28) 3.4117 ? . 75602
C(102) H(69) 3.3443 ? . 74502
C(102) H(77) 3.2272 ? . .
C(102) H(79) 3.2494 ? . .
C(102) H(80) 2.0245 ? . .
C(102) H(82) 3.3918 ? . .
C(103) H(81) 2.6871 ? . .
C(103) H(82) 2.0312 ? . .
C(103) H(83) 3.2602 ? . .
C(103) H(85) 3.2705 ? . .
C(103) H(86) 2.0033 ? . .
C(104) H(73) 3.4047 ? . .
C(104) H(81) 3.0428 ? . .
C(104) H(83) 2.0313 ? . .
C(104) H(84) 3.2255 ? . .
C(104) H(86) 3.2110 ? . .
C(105) H(11) 3.0208 ? . 66501
C(105) H(51) 3.2531 ? . 74502
C(105) H(52) 3.3468 ? . 74502
C(105) H(82) 2.0322 ? . .
C(105) H(84) 1.9900 ? . .
C(105) H(85) 3.2111 ? . .
C(106) H(11) 3.1830 ? . 66501
C(106) H(51) 3.5676 ? . 74502
C(106) H(52) 2.9415 ? . 74502
C(106) H(63) 3.2690 ? . 74502
C(106) H(78) 3.5303 ? . 65501
C(106) H(82) 3.2233 ? . .
C(106) H(83) 1.9883 ? . .
C(106) H(85) 2.0221 ? . .
C(106) H(86) 3.2255 ? . .
C(107) H(52) 3.4002 ? . 74502
C(107) H(63) 3.2718 ? . 74502
C(107) H(83) 3.2056 ? . .
C(107) H(84) 2.0145 ? . .
C(107) H(86) 2.0336 ? . .
C(108) H(81) 3.3623 ? . .
C(108) H(82) 3.2126 ? . .
C(108) H(84) 3.2356 ? . .
C(108) H(85) 2.0513 ? . .
C(109) H(76) 3.5807 ? . .
C(109) H(86) 3.4197 ? . .
C(109) H(87) 2.0164 ? . .
C(109) H(88) 3.2798 ? . .
C(109) H(90) 3.2737 ? . .
C(109) H(91) 2.0132 ? . .
C(109) H(92) 2.6855 ? . .
C(110) H(76) 3.5419 ? . .
C(110) H(88) 2.0539 ? . .
C(110) H(89) 3.2230 ? . .
C(110) H(91) 3.2030 ? . .
C(110) H(92) 3.0559 ? . .
C(111) H(60) 3.1595 ? . 75502
C(111) H(87) 2.0360 ? . .
C(111) H(89) 1.9900 ? . .
C(111) H(90) 3.1930 ? . .
C(112) H(60) 3.0901 ? . 75502
C(112) H(66) 3.5976 ? . 65501
C(112) H(87) 3.2134 ? . .
C(112) H(88) 1.9866 ? . .
C(112) H(90) 1.9994 ? . .
C(112) H(91) 3.2253 ? . .
C(113) H(56) 3.5046 ? . 65501
C(113) H(60) 3.5129 ? . 75502
C(113) H(66) 3.0578 ? . 65501
C(113) H(88) 3.1906 ? . .
C(113) H(89) 1.9951 ? . .
C(113) H(91) 2.0401 ? . .
C(114) H(86) 3.3691 ? . .
C(114) H(87) 3.2050 ? . .
C(114) H(89) 3.2282 ? . .
C(114) H(90) 2.0462 ? . .
C(114) H(92) 3.2855 ? . .
C(115) H(76) 2.7352 ? . .
C(115) H(91) 3.4457 ? . .
C(115) H(92) 2.0067 ? . .
C(115) H(93) 3.2536 ? . .
C(115) H(95) 3.2363 ? . .
C(115) H(96) 2.0126 ? . .
C(116) H(61) 3.1292 ? . 75502
C(116) H(76) 2.8498 ? . .
C(116) H(93) 2.0265 ? . .
C(116) H(94) 3.2246 ? . .
C(116) H(96) 3.2037 ? . .
C(117) H(38) 3.2442 ? . 76602
C(117) H(61) 3.0929 ? . 75502
C(117) H(71) 3.4914 ? . .
C(117) H(92) 2.0168 ? . .
C(117) H(94) 2.0175 ? . .
C(117) H(95) 3.1927 ? . .
C(118) H(37) 3.4814 ? . 76602
C(118) H(38) 3.2411 ? . 76602
C(118) H(58) 3.1994 ? . 65502
C(118) H(71) 3.3956 ? . .
C(118) H(72) 3.4960 ? . .
C(118) H(92) 3.2155 ? . .
C(118) H(93) 2.0078 ? . .
C(118) H(95) 1.9955 ? . .
C(118) H(96) 3.2313 ? . .
C(119) H(2) 3.3977 ? . 56501
C(119) H(58) 3.1123 ? . 65502
C(119) H(59) 3.0119 ? . 65502
C(119) H(72) 3.0071 ? . .
C(119) H(93) 3.1937 ? . .
C(119) H(94) 1.9980 ? . .
C(119) H(96) 2.0338 ? . .
C(120) H(2) 3.4754 ? . 56501
C(120) H(72) 3.4255 ? . .
C(120) H(76) 3.5433 ? . .
C(120) H(92) 3.2000 ? . .
C(120) H(94) 3.2299 ? . .
C(120) H(95) 2.0204 ? . .
H(1) C(46) 3.3959 ? . 75602
H(2) C(75) 3.5402 ? . 64502
H(2) C(95) 3.5933 ? . 54501
H(2) C(119) 3.3977 ? . 54501
H(2) C(120) 3.4754 ? . 54501
H(3) C(95) 3.5893 ? . 54501
H(5) C(40) 3.5152 ? . 65602
H(6) C(39) 3.1460 ? . 65602
H(6) C(40) 3.3876 ? . 65602
H(6) C(94) 3.3120 ? . 44501
H(6) C(95) 3.4873 ? . 44501
H(7) I(2) 3.1462 ? . 45501
H(7) C(93) 3.5656 ? . 44501
H(7) C(94) 3.3440 ? . 44501
H(9) C(22) 3.5815 ? . 64602
H(9) C(23) 3.5584 ? . 64602
H(11) C(53) 3.4733 ? . 64602
H(11) C(99) 3.4131 ? . 54501
H(11) C(105) 3.0208 ? . 44501
H(11) C(106) 3.1830 ? . 44501
H(12) C(56) 3.4519 ? . 74602
H(12) C(57) 2.8772 ? . 74602
H(12) C(58) 3.0351 ? . 74602
H(12) C(99) 3.0703 ? . 54501
H(12) C(100) 3.5784 ? . 54501
H(13) C(50) 3.2883 ? . 74602
H(13) C(59) 3.4790 ? . 74602
H(13) C(60) 3.5211 ? . 74602
H(14) C(93) 3.5822 ? . 54501
H(16) C(16) 3.2553 ? . 65602
H(16) C(17) 2.9375 ? . 65602
H(16) C(18) 3.3240 ? . 65602
H(16) C(58) 3.3849 ? . 45501
H(16) C(59) 3.0791 ? . 45501
H(17) C(18) 3.1393 ? . 65602
H(18) I(1) 3.2269 ? . 65602
H(18) C(41) 3.1611 ? . 65602
H(18) C(42) 3.2153 ? . 65602
H(19) C(45) 3.2258 ? . 75602
H(19) C(46) 3.1566 ? . 75602
H(20) C(94) 3.2443 ? . 54501
H(21) C(10) 3.5631 ? . 65501
H(21) C(38) 3.4336 ? . 75602
H(21) C(39) 3.3694 ? . 75602
H(22) I(2) 3.5099 ? . 75602
H(22) C(22) 3.5472 ? . 65501
H(23) I(2) 3.1860 ? . 75602
H(26) I(4) 3.5852 ? . 54601
H(26) C(61) 3.5338 ? . 54601
H(26) C(70) 3.3697 ? . 64601
H(26) C(86) 3.5244 ? . 54601
H(27) C(64) 3.2668 ? . 54601
H(27) C(65) 3.0182 ? . 54601
H(27) C(66) 3.5731 ? . 54601
H(27) C(86) 2.8316 ? . 54601
H(27) C(87) 3.2096 ? . 54601
H(27) C(101) 3.4978 ? . 74602
H(27) C(102) 3.4516 ? . 74602
H(28) C(101) 3.5411 ? . 74602
H(28) C(102) 3.4117 ? . 74602
H(29) C(27) 3.2886 ? . 74602
H(30) C(9) 3.2824 ? . 64602
H(30) C(95) 3.2933 ? . 73602
H(31) C(8) 3.3627 ? . 64602
H(31) C(9) 3.4462 ? . 64602
H(31) C(76) 3.4845 ? . 54601
H(32) C(23) 3.5417 ? . 64602
H(32) C(75) 3.4233 ? . 54601
H(32) C(76) 3.1289 ? . 54601
H(32) C(77) 3.5412 ? . 54601
H(34) C(29) 3.2735 ? . 74602
H(35) C(23) 3.5399 ? . 74602
H(35) C(24) 3.4372 ? . 74602
H(36) C(24) 3.5795 ? . 74602
H(36) C(41) 3.5871 ? . 65501
H(37) C(68) 3.4703 ? . 64601
H(37) C(74) 3.1404 ? . 64601
H(37) C(75) 3.4421 ? . 64601
H(37) C(118) 3.4814 ? . 73602
H(38) C(69) 3.4984 ? . 64601
H(38) C(117) 3.2442 ? . 73602
H(38) C(118) 3.2411 ? . 73602
H(39) C(17) 3.2931 ? . 75602
H(40) C(92) 3.0055 ? . 74602
H(40) C(93) 2.9686 ? . 74602
H(41) C(10) 3.2645 ? . 65602
H(41) C(11) 3.0203 ? . 65602
H(41) C(12) 3.1853 ? . 65602
H(41) C(14) 3.4391 ? . 65602
H(42) C(14) 3.2061 ? . 65602
H(42) C(15) 2.9268 ? . 65602
H(42) C(16) 3.4807 ? . 65602
H(44) C(100) 3.5079 ? . 74602
H(44) C(101) 3.4885 ? . 74602
H(45) C(62) 3.4913 ? . 64601
H(45) C(63) 3.0435 ? . 64601
H(45) C(100) 3.5412 ? . 74602
H(46) I(1) 3.2811 ? . 65501
H(47) C(11) 3.3477 ? . 65501
H(47) C(20) 3.4562 ? . 65501
H(47) C(21) 3.1463 ? . 65501
H(50) C(57) 3.4807 ? . 46401
H(51) C(34) 3.4585 ? . 56401
H(51) C(35) 3.4083 ? . 56401
H(51) C(105) 3.2531 ? . 75502
H(51) C(106) 3.5676 ? . 75502
H(52) C(34) 3.5810 ? . 56401
H(52) C(105) 3.3468 ? . 75502
H(52) C(106) 2.9415 ? . 75502
H(52) C(107) 3.4002 ? . 75502
H(53) C(47) 3.5852 ? . 46401
H(54) C(32) 3.2127 ? . 46401
H(54) C(33) 2.9560 ? . 46401
H(54) C(34) 3.1564 ? . 46401
H(54) C(48) 3.5770 ? . 46401
H(54) C(101) 3.4336 ? . 65502
H(55) I(4) 3.2730 ? . 45501
H(55) C(33) 3.0834 ? . 46401
H(56) C(113) 3.5046 ? . 45501
H(57) C(81) 3.5228 ? . 64502
H(58) C(118) 3.1994 ? . 64502
H(58) C(119) 3.1123 ? . 64502
H(59) C(3) 3.2213 ? . 65502
H(59) C(4) 3.5413 ? . 65502
H(59) C(119) 3.0119 ? . 64502
H(60) C(40) 3.2431 ? . 56401
H(60) C(41) 3.4011 ? . 56401
H(60) C(111) 3.1595 ? . 74502
H(60) C(112) 3.0901 ? . 74502
H(60) C(113) 3.5129 ? . 74502
H(61) C(116) 3.1292 ? . 74502
H(61) C(117) 3.0929 ? . 74502
H(62) C(33) 3.4482 ? . 56401
H(63) C(99) 3.4099 ? . 65502
H(63) C(106) 3.2690 ? . 75502
H(63) C(107) 3.2718 ? . 75502
H(64) I(3) 3.0893 ? . 65502
H(64) C(98) 3.1929 ? . 65502
H(64) C(99) 3.2471 ? . 65502
H(65) C(73) 3.5209 ? . 65502
H(65) C(78) 3.5342 ? . 65502
H(66) C(75) 3.3902 ? . 65502
H(66) C(76) 3.2258 ? . 65502
H(66) C(77) 3.5023 ? . 65502
H(66) C(112) 3.5976 ? . 45501
H(66) C(113) 3.0578 ? . 45501
H(68) C(33) 3.1968 ? . 56401
H(68) C(34) 3.1228 ? . 56401
H(69) C(101) 3.2738 ? . 75502
H(69) C(102) 3.3443 ? . 75502
H(70) C(82) 3.4236 ? . 65501
H(71) I(4) 3.3978 ? . 75502
H(71) C(71) 3.5894 ? . 65502
H(73) C(17) 3.4398 ? . 56501
H(73) C(51) 3.3229 ? . 75602
H(74) I(2) 3.3943 ? . 56501
H(74) C(13) 3.4940 ? . 56501
H(74) C(17) 3.4020 ? . 56501
H(74) C(18) 2.9119 ? . 56501
H(74) C(51) 3.5889 ? . 75602
H(75) C(1) 3.2319 ? . 56501
H(75) C(2) 3.1910 ? . 56501
H(75) C(3) 3.4067 ? . 56501
H(75) C(6) 3.4497 ? . 56501
H(75) C(26) 3.1733 ? . 56501
H(76) C(3) 3.2736 ? . 56501
H(76) C(39) 3.4329 ? . 76602
H(78) C(15) 3.0721 ? . 56501
H(78) C(16) 3.1675 ? . 56501
H(78) C(80) 3.5167 ? . 64502
H(78) C(106) 3.5303 ? . 45501
H(79) C(65) 3.5832 ? . 64502
H(79) C(68) 3.2765 ? . 64502
H(80) C(34) 3.1836 ? . 75602
H(80) C(35) 3.4625 ? . 75602
H(80) C(68) 3.4441 ? . 64502
H(80) C(69) 2.9287 ? . 64502
H(80) C(87) 3.5176 ? . 74502
H(81) C(34) 3.4784 ? . 75602
H(81) C(87) 3.0988 ? . 74502
H(81) C(88) 3.4025 ? . 74502
H(82) C(50) 3.3118 ? . 75602
H(82) C(51) 2.8832 ? . 75602
H(82) C(52) 3.2416 ? . 75602
H(83) C(14) 3.4869 ? . 66501
H(83) C(15) 3.1036 ? . 66501
H(83) C(52) 3.0527 ? . 75602
H(83) C(53) 3.1056 ? . 75602
H(84) C(15) 3.4463 ? . 66501
H(84) C(65) 3.5456 ? . 74502
H(84) C(99) 3.4348 ? . 65501
H(85) C(80) 3.5782 ? . 74502
H(85) C(90) 3.5882 ? . 74502
H(86) C(89) 3.3375 ? . 74502
H(88) C(4) 3.4283 ? . 66501
H(88) C(5) 3.2308 ? . 66501
H(88) C(8) 3.5872 ? . 66501
H(89) I(3) 3.1411 ? . 65501
H(90) C(71) 3.4057 ? . 65501
H(90) C(83) 3.1365 ? . 65501
H(90) C(84) 3.3526 ? . 65501
H(92) C(39) 3.3653 ? . 76602
H(92) C(77) 3.4827 ? . 75502
H(93) C(32) 3.5585 ? . 76602
H(93) C(38) 3.5369 ? . 76602
H(93) C(77) 3.4595 ? . 75502
H(94) C(47) 3.5441 ? . 76602
H(94) C(48) 3.4638 ? . 76602
H(94) C(68) 3.4731 ? . 65502
H(94) C(69) 3.1632 ? . 65502
H(94) C(70) 3.1180 ? . 65502
H(94) C(71) 3.4189 ? . 65502
H(94) C(74) 3.5255 ? . 65502
H(95) C(74) 2.9358 ? . 65502
H(95) C(75) 2.9299 ? . 65502

loop_
_geom_torsion_atom_site_label_1
_geom_torsion_atom_site_label_2
_geom_torsion_atom_site_label_3
_geom_torsion_atom_site_label_4
_geom_torsion
_geom_torsion_publ_flag
_geom_torsion_site_symmetry_1
_geom_torsion_site_symmetry_2
_geom_torsion_site_symmetry_3
_geom_torsion_site_symmetry_4
Cu(2) I(1) Cu(1) I(2) 21.43(3) ? . . . .
Cu(2) I(1) Cu(1) P(1) 146.64(7) ? . . . .
Cu(2) I(1) Cu(1) P(2) -105.18(6) ? . . . .
Cu(1) I(1) Cu(2) I(2) -22.27(4) ? . . . .
Cu(1) I(1) Cu(2) P(3) -156.00(6) ? . . . .
Cu(1) I(1) Cu(2) P(4) 110.71(6) ? . . . .
Cu(2) I(2) Cu(1) I(1) -21.93(3) ? . . . .
Cu(2) I(2) Cu(1) P(1) -151.78(6) ? . . . .
Cu(2) I(2) Cu(1) P(2) 113.66(5) ? . . . .
Cu(1) I(2) Cu(2) I(1) 21.77(4) ? . . . .
Cu(1) I(2) Cu(2) P(3) 148.24(7) ? . . . .
Cu(1) I(2) Cu(2) P(4) -107.93(6) ? . . . .
Cu(4) I(3) Cu(3) I(4) 20.50(3) ? . . . .
Cu(4) I(3) Cu(3) P(5) 143.51(7) ? . . . .
Cu(4) I(3) Cu(3) P(6) -107.70(5) ? . . . .
Cu(3) I(3) Cu(4) I(4) -21.64(4) ? . . . .
Cu(3) I(3) Cu(4) P(7) -151.08(6) ? . . . .
Cu(3) I(3) Cu(4) P(8) 117.22(6) ? . . . .
Cu(4) I(4) Cu(3) I(3) -21.12(3) ? . . . .
Cu(4) I(4) Cu(3) P(5) -152.98(6) ? . . . .
Cu(4) I(4) Cu(3) P(6) 112.46(5) ? . . . .
Cu(3) I(4) Cu(4) I(3) 21.08(4) ? . . . .
Cu(3) I(4) Cu(4) P(7) 142.26(6) ? . . . .
Cu(3) I(4) Cu(4) P(8) -112.31(7) ? . . . .
I(1) Cu(1) P(1) C(6) 153.1(2) ? . . . .
I(1) Cu(1) P(1) C(7) 39.8(2) ? . . . .
I(1) Cu(1) P(1) C(13) -89.1(3) ? . . . .
I(2) Cu(1) P(1) C(6) -82.1(2) ? . . . .
I(2) Cu(1) P(1) C(7) 164.6(2) ? . . . .
I(2) Cu(1) P(1) C(13) 35.7(3) ? . . . .
P(2) Cu(1) P(1) C(6) 25.5(2) ? . . . .
P(2) Cu(1) P(1) C(7) -87.8(2) ? . . . .
P(2) Cu(1) P(1) C(13) 143.3(3) ? . . . .
I(1) Cu(1) P(2) C(1) -148.1(2) ? . . . .
I(1) Cu(1) P(2) C(19) -36.2(2) ? . . . .
I(1) Cu(1) P(2) C(25) 97.5(2) ? . . . .
I(2) Cu(1) P(2) C(1) 84.6(2) ? . . . .
I(2) Cu(1) P(2) C(19) -163.5(2) ? . . . .
I(2) Cu(1) P(2) C(25) -29.9(2) ? . . . .
P(1) Cu(1) P(2) C(1) -25.4(2) ? . . . .
P(1) Cu(1) P(2) C(19) 86.5(2) ? . . . .
P(1) Cu(1) P(2) C(25) -139.9(2) ? . . . .
I(1) Cu(2) P(3) C(31) -78.0(2) ? . . . .
I(1) Cu(2) P(3) C(37) 37.8(3) ? . . . .
I(1) Cu(2) P(3) C(43) 172.3(2) ? . . . .
I(2) Cu(2) P(3) C(31) 154.5(2) ? . . . .
I(2) Cu(2) P(3) C(37) -89.7(3) ? . . . .
I(2) Cu(2) P(3) C(43) 44.8(3) ? . . . .
P(4) Cu(2) P(3) C(31) 33.7(2) ? . . . .
P(4) Cu(2) P(3) C(37) 149.5(3) ? . . . .
P(4) Cu(2) P(3) C(43) -75.9(3) ? . . . .
I(1) Cu(2) P(4) C(36) 75.8(2) ? . . . .
I(1) Cu(2) P(4) C(49) -41.1(3) ? . . . .
I(1) Cu(2) P(4) C(55) -173.0(2) ? . . . .
I(2) Cu(2) P(4) C(36) -155.4(2) ? . . . .
I(2) Cu(2) P(4) C(49) 87.8(3) ? . . . .
I(2) Cu(2) P(4) C(55) -44.1(2) ? . . . .
P(3) Cu(2) P(4) C(36) -31.8(2) ? . . . .
P(3) Cu(2) P(4) C(49) -148.6(3) ? . . . .
P(3) Cu(2) P(4) C(55) 79.4(2) ? . . . .
I(3) Cu(3) P(5) C(61) 148.7(2) ? . . . .
I(3) Cu(3) P(5) C(67) 35.6(2) ? . . . .
I(3) Cu(3) P(5) C(73) -94.7(3) ? . . . .
I(4) Cu(3) P(5) C(61) -86.4(2) ? . . . .
I(4) Cu(3) P(5) C(67) 160.5(2) ? . . . .
I(4) Cu(3) P(5) C(73) 30.2(3) ? . . . .
P(6) Cu(3) P(5) C(61) 23.9(2) ? . . . .
P(6) Cu(3) P(5) C(67) -89.2(2) ? . . . .
P(6) Cu(3) P(5) C(73) 140.5(3) ? . . . .
I(3) Cu(3) P(6) C(66) -148.7(2) ? . . . .
I(3) Cu(3) P(6) C(79) -35.2(2) ? . . . .
I(3) Cu(3) P(6) C(85) 96.4(2) ? . . . .
I(4) Cu(3) P(6) C(66) 83.2(2) ? . . . .
I(4) Cu(3) P(6) C(79) -163.2(2) ? . . . .
I(4) Cu(3) P(6) C(85) -31.7(2) ? . . . .
P(5) Cu(3) P(6) C(66) -22.9(2) ? . . . .
P(5) Cu(3) P(6) C(79) 90.7(2) ? . . . .
P(5) Cu(3) P(6) C(85) -137.8(2) ? . . . .
I(3) Cu(4) P(7) C(91) -77.3(2) ? . . . .
I(3) Cu(4) P(7) C(97) 40.7(3) ? . . . .
I(3) Cu(4) P(7) C(103) 173.6(2) ? . . . .
I(4) Cu(4) P(7) C(91) 157.9(2) ? . . . .
I(4) Cu(4) P(7) C(97) -84.2(3) ? . . . .
I(4) Cu(4) P(7) C(103) 48.8(2) ? . . . .
P(8) Cu(4) P(7) C(91) 32.9(2) ? . . . .
P(8) Cu(4) P(7) C(97) 150.9(3) ? . . . .
P(8) Cu(4) P(7) C(103) -76.2(2) ? . . . .
I(3) Cu(4) P(8) C(96) 71.7(2) ? . . . .
I(3) Cu(4) P(8) C(109) -177.6(2) ? . . . .
I(3) Cu(4) P(8) C(115) -45.5(3) ? . . . .
I(4) Cu(4) P(8) C(96) -154.4(2) ? . . . .
I(4) Cu(4) P(8) C(109) -43.7(2) ? . . . .
I(4) Cu(4) P(8) C(115) 88.4(3) ? . . . .
P(7) Cu(4) P(8) C(96) -32.1(2) ? . . . .
P(7) Cu(4) P(8) C(109) 78.6(2) ? . . . .
P(7) Cu(4) P(8) C(115) -149.3(3) ? . . . .
Cu(1) P(1) C(6) C(1) -20.5(5) ? . . . .
Cu(1) P(1) C(6) C(5) 160.6(5) ? . . . .
C(7) P(1) C(6) C(1) 99.5(5) ? . . . .
C(7) P(1) C(6) C(5) -79.3(5) ? . . . .
C(13) P(1) C(6) C(1) -152.1(4) ? . . . .
C(13) P(1) C(6) C(5) 29.0(5) ? . . . .
Cu(1) P(1) C(7) C(8) 121.6(6) ? . . . .
Cu(1) P(1) C(7) C(12) -57.6(6) ? . . . .
C(6) P(1) C(7) C(8) 9.9(7) ? . . . .
C(6) P(1) C(7) C(12) -169.3(5) ? . . . .
C(13) P(1) C(7) C(8) -99.3(7) ? . . . .
C(13) P(1) C(7) C(12) 81.5(5) ? . . . .
Cu(1) P(1) C(13) C(14) 164.8(5) ? . . . .
Cu(1) P(1) C(13) C(18) -12.5(6) ? . . . .
C(6) P(1) C(13) C(14) -78.4(6) ? . . . .
C(6) P(1) C(13) C(18) 104.4(5) ? . . . .
C(7) P(1) C(13) C(14) 31.4(6) ? . . . .
C(7) P(1) C(13) C(18) -145.8(5) ? . . . .
Cu(1) P(2) C(1) C(2) -158.3(5) ? . . . .
Cu(1) P(2) C(1) C(6) 20.7(5) ? . . . .
C(19) P(2) C(1) C(2) 78.1(5) ? . . . .
C(19) P(2) C(1) C(6) -102.9(5) ? . . . .
C(25) P(2) C(1) C(2) -31.2(5) ? . . . .
C(25) P(2) C(1) C(6) 147.7(4) ? . . . .
Cu(1) P(2) C(19) C(20) 23.8(6) ? . . . .
Cu(1) P(2) C(19) C(24) -159.1(5) ? . . . .
C(1) P(2) C(19) C(20) 135.5(5) ? . . . .
C(1) P(2) C(19) C(24) -47.4(6) ? . . . .
C(25) P(2) C(19) C(20) -116.5(5) ? . . . .
C(25) P(2) C(19) C(24) 60.7(6) ? . . . .
Cu(1) P(2) C(25) C(26) 56.4(5) ? . . . .
Cu(1) P(2) C(25) C(30) -119.4(5) ? . . . .
C(1) P(2) C(25) C(26) -57.4(5) ? . . . .
C(1) P(2) C(25) C(30) 126.9(5) ? . . . .
C(19) P(2) C(25) C(26) -164.7(5) ? . . . .
C(19) P(2) C(25) C(30) 19.5(6) ? . . . .
Cu(2) P(3) C(31) C(32) 152.9(4) ? . . . .
Cu(2) P(3) C(31) C(36) -29.9(5) ? . . . .
C(37) P(3) C(31) C(32) 23.8(5) ? . . . .
C(37) P(3) C(31) C(36) -159.1(4) ? . . . .
C(43) P(3) C(31) C(32) -86.3(5) ? . . . .
C(43) P(3) C(31) C(36) 90.8(4) ? . . . .
Cu(2) P(3) C(37) C(38) 118.7(6) ? . . . .
Cu(2) P(3) C(37) C(42) -57.0(6) ? . . . .
C(31) P(3) C(37) C(38) -127.6(6) ? . . . .
C(31) P(3) C(37) C(42) 56.7(6) ? . . . .
C(43) P(3) C(37) C(38) -20.0(6) ? . . . .
C(43) P(3) C(37) C(42) 164.4(5) ? . . . .
Cu(2) P(3) C(43) C(44) -21.9(7) ? . . . .
Cu(2) P(3) C(43) C(48) 156.6(6) ? . . . .
C(31) P(3) C(43) C(44) -130.6(6) ? . . . .
C(31) P(3) C(43) C(48) 48.0(7) ? . . . .
C(37) P(3) C(43) C(44) 120.0(6) ? . . . .
C(37) P(3) C(43) C(48) -61.5(6) ? . . . .
Cu(2) P(4) C(36) C(31) 23.3(5) ? . . . .
Cu(2) P(4) C(36) C(35) -156.6(4) ? . . . .
C(49) P(4) C(36) C(31) 154.6(4) ? . . . .
C(49) P(4) C(36) C(35) -25.2(5) ? . . . .
C(55) P(4) C(36) C(31) -95.0(5) ? . . . .
C(55) P(4) C(36) C(35) 85.2(5) ? . . . .
Cu(2) P(4) C(49) C(50) -142.8(5) ? . . . .
Cu(2) P(4) C(49) C(54) 34.7(6) ? . . . .
C(36) P(4) C(49) C(50) 101.9(6) ? . . . .
C(36) P(4) C(49) C(54) -80.5(5) ? . . . .
C(55) P(4) C(49) C(50) -7.8(6) ? . . . .
C(55) P(4) C(49) C(54) 169.8(5) ? . . . .
Cu(2) P(4) C(55) C(56) -117.0(6) ? . . . .
Cu(2) P(4) C(55) C(60) 56.5(6) ? . . . .
C(36) P(4) C(55) C(56) -7.9(7) ? . . . .
C(36) P(4) C(55) C(60) 165.7(5) ? . . . .
C(49) P(4) C(55) C(56) 101.9(6) ? . . . .
C(49) P(4) C(55) C(60) -84.5(6) ? . . . .
Cu(3) P(5) C(61) C(62) 160.2(4) ? . . . .
Cu(3) P(5) C(61) C(66) -20.6(5) ? . . . .
C(67) P(5) C(61) C(62) -78.4(5) ? . . . .
C(67) P(5) C(61) C(66) 100.8(4) ? . . . .
C(73) P(5) C(61) C(62) 29.6(5) ? . . . .
C(73) P(5) C(61) C(66) -151.2(4) ? . . . .
Cu(3) P(5) C(67) C(68) 137.9(5) ? . . . .
Cu(3) P(5) C(67) C(72) -41.6(6) ? . . . .
C(61) P(5) C(67) C(68) 26.0(6) ? . . . .
C(61) P(5) C(67) C(72) -153.5(5) ? . . . .
C(73) P(5) C(67) C(68) -82.3(6) ? . . . .
C(73) P(5) C(67) C(72) 98.2(5) ? . . . .
Cu(3) P(5) C(73) C(74) 131.9(6) ? . . . .
Cu(3) P(5) C(73) C(78) -44.4(7) ? . . . .
C(61) P(5) C(73) C(74) -112.2(6) ? . . . .
C(61) P(5) C(73) C(78) 71.4(6) ? . . . .
C(67) P(5) C(73) C(74) -3.3(7) ? . . . .
C(67) P(5) C(73) C(78) -179.7(5) ? . . . .
Cu(3) P(6) C(66) C(61) 17.3(5) ? . . . .
Cu(3) P(6) C(66) C(65) -161.2(4) ? . . . .
C(79) P(6) C(66) C(61) -108.2(4) ? . . . .
C(79) P(6) C(66) C(65) 73.4(5) ? . . . .
C(85) P(6) C(66) C(61) 142.8(4) ? . . . .
C(85) P(6) C(66) C(65) -35.7(5) ? . . . .
Cu(3) P(6) C(79) C(80) -169.3(5) ? . . . .
Cu(3) P(6) C(79) C(84) 12.6(6) ? . . . .
C(66) P(6) C(79) C(80) -56.1(6) ? . . . .
C(66) P(6) C(79) C(84) 125.8(5) ? . . . .
C(85) P(6) C(79) C(80) 52.9(6) ? . . . .
C(85) P(6) C(79) C(84) -125.2(5) ? . . . .
Cu(3) P(6) C(85) C(86) 52.2(5) ? . . . .
Cu(3) P(6) C(85) C(90) -120.2(5) ? . . . .
C(66) P(6) C(85) C(86) -61.6(5) ? . . . .
C(66) P(6) C(85) C(90) 125.9(5) ? . . . .
C(79) P(6) C(85) C(86) -169.8(4) ? . . . .
C(79) P(6) C(85) C(90) 17.8(6) ? . . . .
Cu(4) P(7) C(91) C(92) 153.9(4) ? . . . .
Cu(4) P(7) C(91) C(96) -27.5(4) ? . . . .
C(97) P(7) C(91) C(92) 23.2(5) ? . . . .
C(97) P(7) C(91) C(96) -158.2(4) ? . . . .
C(103) P(7) C(91) C(92) -85.9(5) ? . . . .
C(103) P(7) C(91) C(96) 92.6(4) ? . . . .
Cu(4) P(7) C(97) C(98) -63.7(5) ? . . . .
Cu(4) P(7) C(97) C(102) 106.7(5) ? . . . .
C(91) P(7) C(97) C(98) 52.0(5) ? . . . .
C(91) P(7) C(97) C(102) -137.6(4) ? . . . .
C(103) P(7) C(97) C(98) 159.0(4) ? . . . .
C(103) P(7) C(97) C(102) -30.6(5) ? . . . .
Cu(4) P(7) C(103) C(104) 156.2(5) ? . . . .
Cu(4) P(7) C(103) C(108) -17.8(6) ? . . . .
C(91) P(7) C(103) C(104) 47.5(6) ? . . . .
C(91) P(7) C(103) C(108) -126.6(5) ? . . . .
C(97) P(7) C(103) C(104) -62.5(6) ? . . . .
C(97) P(7) C(103) C(108) 123.4(5) ? . . . .
Cu(4) P(8) C(96) C(91) 25.0(5) ? . . . .
Cu(4) P(8) C(96) C(95) -156.4(5) ? . . . .
C(109) P(8) C(96) C(91) -94.7(4) ? . . . .
C(109) P(8) C(96) C(95) 83.9(5) ? . . . .
C(115) P(8) C(96) C(91) 156.6(4) ? . . . .
C(115) P(8) C(96) C(95) -24.8(5) ? . . . .
Cu(4) P(8) C(109) C(110) -119.4(6) ? . . . .
Cu(4) P(8) C(109) C(114) 57.6(6) ? . . . .
C(96) P(8) C(109) C(110) -9.9(6) ? . . . .
C(96) P(8) C(109) C(114) 167.1(5) ? . . . .
C(115) P(8) C(109) C(110) 99.1(6) ? . . . .
C(115) P(8) C(109) C(114) -83.8(5) ? . . . .
Cu(4) P(8) C(115) C(116) -156.9(5) ? . . . .
Cu(4) P(8) C(115) C(120) 22.2(7) ? . . . .
C(96) P(8) C(115) C(116) 87.4(6) ? . . . .
C(96) P(8) C(115) C(120) -93.5(5) ? . . . .
C(109) P(8) C(115) C(116) -20.7(7) ? . . . .
C(109) P(8) C(115) C(120) 158.5(5) ? . . . .
P(2) C(1) C(2) C(3) -179.5(5) ? . . . .
C(6) C(1) C(2) C(3) 1.6(9) ? . . . .
P(2) C(1) C(6) P(1) -0.1(6) ? . . . .
P(2) C(1) C(6) C(5) 178.8(5) ? . . . .
C(2) C(1) C(6) P(1) 178.9(4) ? . . . .
C(2) C(1) C(6) C(5) -2.2(8) ? . . . .
C(1) C(2) C(3) C(4) -0.4(9) ? . . . .
C(2) C(3) C(4) C(5) -0.2(8) ? . . . .
C(3) C(4) C(5) C(6) 0(1) ? . . . .
C(4) C(5) C(6) P(1) -179.5(5) ? . . . .
C(4) C(5) C(6) C(1) 1.7(9) ? . . . .
P(1) C(7) C(8) C(9) 177.7(8) ? . . . .
C(12) C(7) C(8) C(9) -3(1) ? . . . .
P(1) C(7) C(12) C(11) 179.5(6) ? . . . .
C(8) C(7) C(12) C(11) 0.2(8) ? . . . .
C(7) C(8) C(9) C(10) 4(1) ? . . . .
C(8) C(9) C(10) C(11) -3(1) ? . . . .
C(9) C(10) C(11) C(12) 0(1) ? . . . .
C(10) C(11) C(12) C(7) 0(1) ? . . . .
P(1) C(13) C(14) C(15) 179.4(6) ? . . . .
C(18) C(13) C(14) C(15) -3(1) ? . . . .
P(1) C(13) C(18) C(17) -179.4(6) ? . . . .
C(14) C(13) C(18) C(17) 3(1) ? . . . .
C(13) C(14) C(15) C(16) 2(1) ? . . . .
C(14) C(15) C(16) C(17) 0(1) ? . . . .
C(15) C(16) C(17) C(18) 0(1) ? . . . .
C(16) C(17) C(18) C(13) -1(1) ? . . . .
P(2) C(19) C(20) C(21) 178.1(7) ? . . . .
C(24) C(19) C(20) C(21) 0(1) ? . . . .
P(2) C(19) C(24) C(23) -176.5(7) ? . . . .
C(20) C(19) C(24) C(23) 0(1) ? . . . .
C(19) C(20) C(21) C(22) -1(1) ? . . . .
C(20) C(21) C(22) C(23) 0(1) ? . . . .
C(21) C(22) C(23) C(24) 1(1) ? . . . .
C(22) C(23) C(24) C(19) -1(1) ? . . . .
P(2) C(25) C(26) C(27) -175.5(6) ? . . . .
C(30) C(25) C(26) C(27) 0.4(8) ? . . . .
P(2) C(25) C(30) C(29) 176.3(6) ? . . . .
C(26) C(25) C(30) C(29) 0.5(9) ? . . . .
C(25) C(26) C(27) C(28) -1(1) ? . . . .
C(26) C(27) C(28) C(29) 0(1) ? . . . .
C(27) C(28) C(29) C(30) 0(1) ? . . . .
C(28) C(29) C(30) C(25) 0(1) ? . . . .
P(3) C(31) C(32) C(33) 178.4(5) ? . . . .
C(36) C(31) C(32) C(33) 1.3(8) ? . . . .
P(3) C(31) C(36) P(4) 4.7(7) ? . . . .
P(3) C(31) C(36) C(35) -175.5(5) ? . . . .
C(32) C(31) C(36) P(4) -178.0(4) ? . . . .
C(32) C(31) C(36) C(35) 1.8(8) ? . . . .
C(31) C(32) C(33) C(34) -3.6(8) ? . . . .
C(32) C(33) C(34) C(35) 2.8(9) ? . . . .
C(33) C(34) C(35) C(36) 0.2(6) ? . . . .
C(34) C(35) C(36) P(4) 177.3(4) ? . . . .
C(34) C(35) C(36) C(31) -2.6(8) ? . . . .
P(3) C(37) C(38) C(39) -175.3(7) ? . . . .
C(42) C(37) C(38) C(39) 0(1) ? . . . .
P(3) C(37) C(42) C(41) 174.3(6) ? . . . .
C(38) C(37) C(42) C(41) -1(1) ? . . . .
C(37) C(38) C(39) C(40) 1(1) ? . . . .
C(38) C(39) C(40) C(41) -2(1) ? . . . .
C(39) C(40) C(41) C(42) 1(1) ? . . . .
C(40) C(41) C(42) C(37) 0(1) ? . . . .
P(3) C(43) C(44) C(45) 178.2(7) ? . . . .
C(48) C(43) C(44) C(45) -0.4(9) ? . . . .
P(3) C(43) C(48) C(47) -177.1(7) ? . . . .
C(44) C(43) C(48) C(47) 1(1) ? . . . .
C(43) C(44) C(45) C(46) 0(1) ? . . . .
C(44) C(45) C(46) C(47) 0(1) ? . . . .
C(45) C(46) C(47) C(48) 1(1) ? . . . .
C(46) C(47) C(48) C(43) -2(1) ? . . . .
P(4) C(49) C(50) C(51) 177.5(6) ? . . . .
C(54) C(49) C(50) C(51) -0.0(9) ? . . . .
P(4) C(49) C(54) C(53) -177.8(6) ? . . . .
C(50) C(49) C(54) C(53) 0(1) ? . . . .
C(49) C(50) C(51) C(52) 0.2(9) ? . . . .
C(50) C(51) C(52) C(53) 0(1) ? . . . .
C(51) C(52) C(53) C(54) 0.4(9) ? . . . .
C(52) C(53) C(54) C(49) 0(1) ? . . . .
P(4) C(55) C(56) C(57) 173.1(6) ? . . . .
C(60) C(55) C(56) C(57) 0(1) ? . . . .
P(4) C(55) C(60) C(59) -174.2(7) ? . . . .
C(56) C(55) C(60) C(59) -0.1(9) ? . . . .
C(55) C(56) C(57) C(58) -0.3(9) ? . . . .
C(56) C(57) C(58) C(59) 1(1) ? . . . .
C(57) C(58) C(59) C(60) -2(1) ? . . . .
C(58) C(59) C(60) C(55) 1(1) ? . . . .
P(5) C(61) C(62) C(63) 178.5(5) ? . . . .
C(66) C(61) C(62) C(63) -0.7(9) ? . . . .
P(5) C(61) C(66) P(6) 2.4(7) ? . . . .
P(5) C(61) C(66) C(65) -179.1(5) ? . . . .
C(62) C(61) C(66) P(6) -178.4(4) ? . . . .
C(62) C(61) C(66) C(65) 0.1(7) ? . . . .
C(61) C(62) C(63) C(64) -0.0(9) ? . . . .
C(62) C(63) C(64) C(65) 1(1) ? . . . .
C(63) C(64) C(65) C(66) -2.0(9) ? . . . .
C(64) C(65) C(66) P(6) 179.7(4) ? . . . .
C(64) C(65) C(66) C(61) 1.3(8) ? . . . .
P(5) C(67) C(68) C(69) -179.7(6) ? . . . .
C(72) C(67) C(68) C(69) -0.2(8) ? . . . .
P(5) C(67) C(72) C(71) 179.3(7) ? . . . .
C(68) C(67) C(72) C(71) -0.2(8) ? . . . .
C(67) C(68) C(69) C(70) 0(1) ? . . . .
C(68) C(69) C(70) C(71) 2(1) ? . . . .
C(69) C(70) C(71) C(72) -2(1) ? . . . .
C(70) C(71) C(72) C(67) 1(1) ? . . . .
P(5) C(73) C(74) C(75) -176.7(7) ? . . . .
C(78) C(73) C(74) C(75) -0.2(9) ? . . . .
P(5) C(73) C(78) C(77) 173.2(7) ? . . . .
C(74) C(73) C(78) C(77) -3(1) ? . . . .
C(73) C(74) C(75) C(76) 2(1) ? . . . .
C(74) C(75) C(76) C(77) 0(1) ? . . . .
C(75) C(76) C(77) C(78) -2(1) ? . . . .
C(76) C(77) C(78) C(73) 5(1) ? . . . .
P(6) C(79) C(80) C(81) -178.6(6) ? . . . .
C(84) C(79) C(80) C(81) -0.4(9) ? . . . .
P(6) C(79) C(84) C(83) 179.3(7) ? . . . .
C(80) C(79) C(84) C(83) 1(1) ? . . . .
C(79) C(80) C(81) C(82) 1(1) ? . . . .
C(80) C(81) C(82) C(83) -2(1) ? . . . .
C(81) C(82) C(83) C(84) 3(1) ? . . . .
C(82) C(83) C(84) C(79) -2(1) ? . . . .
P(6) C(85) C(86) C(87) -174.4(6) ? . . . .
C(90) C(85) C(86) C(87) -1.5(9) ? . . . .
P(6) C(85) C(90) C(89) 172.7(6) ? . . . .
C(86) C(85) C(90) C(89) 0.3(8) ? . . . .
C(85) C(86) C(87) C(88) 2(1) ? . . . .
C(86) C(87) C(88) C(89) -1(1) ? . . . .
C(87) C(88) C(89) C(90) 0.3(9) ? . . . .
C(88) C(89) C(90) C(85) 0.3(9) ? . . . .
P(7) C(91) C(92) C(93) 177.1(5) ? . . . .
C(96) C(91) C(92) C(93) -1.4(9) ? . . . .
P(7) C(91) C(96) P(8) 1.8(6) ? . . . .
P(7) C(91) C(96) C(95) -176.9(5) ? . . . .
C(92) C(91) C(96) P(8) -179.5(4) ? . . . .
C(92) C(91) C(96) C(95) 1.7(8) ? . . . .
C(91) C(92) C(93) C(94) 0.0(9) ? . . . .
C(92) C(93) C(94) C(95) 1(1) ? . . . .
C(93) C(94) C(95) C(96) -0.7(9) ? . . . .
C(94) C(95) C(96) P(8) -179.3(4) ? . . . .
C(94) C(95) C(96) C(91) -0.7(8) ? . . . .
P(7) C(97) C(98) C(99) 171.2(5) ? . . . .
C(102) C(97) C(98) C(99) 0.4(7) ? . . . .
P(7) C(97) C(102) C(101) -170.0(6) ? . . . .
C(98) C(97) C(102) C(101) 0.9(9) ? . . . .
C(97) C(98) C(99) C(100) 0(1) ? . . . .
C(98) C(99) C(100) C(101) 0(1) ? . . . .
C(99) C(100) C(101) C(102) 1(1) ? . . . .
C(100) C(101) C(102) C(97) -1(1) ? . . . .
P(7) C(103) C(104) C(105) -173.4(7) ? . . . .
C(108) C(103) C(104) C(105) 0(1) ? . . . .
P(7) C(103) C(108) C(107) 172.9(6) ? . . . .
C(104) C(103) C(108) C(107) -1(1) ? . . . .
C(103) C(104) C(105) C(106) 0(1) ? . . . .
C(104) C(105) C(106) C(107) 0(1) ? . . . .
C(105) C(106) C(107) C(108) -1(1) ? . . . .
C(106) C(107) C(108) C(103) 1(1) ? . . . .
P(8) C(109) C(110) C(111) 179.3(7) ? . . . .
C(114) C(109) C(110) C(111) 2(1) ? . . . .
P(8) C(109) C(114) C(113) -178.1(6) ? . . . .
C(110) C(109) C(114) C(113) 0(1) ? . . . .
C(109) C(110) C(111) C(112) -3(1) ? . . . .
C(110) C(111) C(112) C(113) 3(1) ? . . . .
C(111) C(112) C(113) C(114) -2(1) ? . . . .
C(112) C(113) C(114) C(109) 0(1) ? . . . .
P(8) C(115) C(116) C(117) 178.5(7) ? . . . .
C(120) C(115) C(116) C(117) 0(1) ? . . . .
P(8) C(115) C(120) C(119) -178.0(6) ? . . . .
C(116) C(115) C(120) C(119) 1(1) ? . . . .
C(115) C(116) C(117) C(118) 1(1) ? . . . .
C(116) C(117) C(118) C(119) -2(1) ? . . . .
C(117) C(118) C(119) C(120) 3(1) ? . . . .
C(118) C(119) C(120) C(115) -2(1) ? . . . .
